data_4518150
loop_
_publ_author_name
'M\'endez, Isabel'
'Ferrer, Carlos'
'Rodr\'iguez, Ricardo'
'Lahoz, Fernando J.'
'Garc\'ia-Ordu\~na, Pilar'
'Carmona, Daniel'

_publ_section_title
;
 Catalytic Enantioselective Alkylation of Indoles with
 trans-4-Methylthio-\b-Nitrostyrene
;
_journal_issue 43
_journal_name_full 'ACS Omega'
_journal_page_first 27978
_journal_page_last 27989
_journal_paper_doi 10.1021/acsomega.0c03485
_journal_volume 5
_journal_year 2020
_chemical_absolute_configuration rmad
_chemical_formula_moiety '2(C46 H50 Ir N O2 P2 S), 4(F6 Sb),3(C H2 Cl2), 2(H2 O)'
_chemical_formula_sum 'C95 H110 Cl6 F24 Ir2 N2 O6 P4 S2 Sb4'
_chemical_formula_weight 3103.94
_space_group_crystal_system monoclinic
_space_group_IT_number 4
_space_group_name_Hall 'P 2yb'
_space_group_name_H-M_alt 'P 1 21 1'
_atom_sites_solution_hydrogens geom
_audit_creation_method SHELXL-2018/3
_cell_angle_alpha 90
_cell_angle_beta 93.038(3)
_cell_angle_gamma 90
_cell_formula_units_Z 2
_cell_length_a 10.9760(18)
_cell_length_b 46.000(8)
_cell_length_c 10.9840(18)
_cell_measurement_reflns_used 9941
_cell_measurement_temperature 100(2)
_cell_measurement_theta_max 25.267
_cell_measurement_theta_min 2.284
_cell_volume 5538.0(16)
_computing_cell_refinement 'SAINT+ in APEX3 v. 2017.3 (Bruker AXS, 2008)'
_computing_data_collection 'SMART in APEX2 v. 2008.4 (Bruker AXS, 2008)'
_computing_data_reduction 'SAINT+ in APEX3 v. 2017.3 (Bruker AXS, 2008)'
_computing_molecular_graphics 'ORTEP-3 (Farrugia, 2012)'
_computing_publication_material 'XCIF program, PLATON(Spek, 1998)'
_computing_structure_refinement 'SHELXL-2018/3 (Sheldrick, 2018)'
_computing_structure_solution 'SHELXS-2013 (Sheldrick, 2013)'
_diffrn_ambient_temperature 100(2)
_diffrn_detector_area_resol_mean 8.26
_diffrn_measured_fraction_theta_full 1.000
_diffrn_measured_fraction_theta_max 0.998
_diffrn_measurement_device_type 'Bruker APEX DUO system'
_diffrn_measurement_method 'narrow \w frames'
_diffrn_radiation_monochromator graphite
_diffrn_radiation_source 'fine-focus sealed tube'
_diffrn_radiation_type MoK\a
_diffrn_radiation_wavelength 0.71073
_diffrn_reflns_av_R_equivalents 0.0501
_diffrn_reflns_av_unetI/netI 0.0865
_diffrn_reflns_Laue_measured_fraction_full 1.000
_diffrn_reflns_Laue_measured_fraction_max 0.998
_diffrn_reflns_limit_h_max 14
_diffrn_reflns_limit_h_min -14
_diffrn_reflns_limit_k_max 59
_diffrn_reflns_limit_k_min -59
_diffrn_reflns_limit_l_max 13
_diffrn_reflns_limit_l_min -14
_diffrn_reflns_number 59017
_diffrn_reflns_point_group_measured_fraction_full 0.989
_diffrn_reflns_point_group_measured_fraction_max 0.984
_diffrn_reflns_theta_full 25.242
_diffrn_reflns_theta_max 27.567
_diffrn_reflns_theta_min 1.328
_exptl_absorpt_coefficient_mu 3.687
_exptl_absorpt_correction_T_max 0.7955
_exptl_absorpt_correction_T_min 0.6212
_exptl_absorpt_correction_type multi-scan
_exptl_absorpt_process_details 'twinabs 2008/2'
_exptl_crystal_colour yellow
_exptl_crystal_density_diffrn 1.861
_exptl_crystal_description prism
_exptl_crystal_F_000 3020
_exptl_crystal_size_max 0.104
_exptl_crystal_size_mid 0.098
_exptl_crystal_size_min 0.053
_refine_diff_density_max 1.574
_refine_diff_density_min -0.837
_refine_diff_density_rms 0.132
_refine_ls_abs_structure_details
;
 Flack x determined using 7798 quotients [(I+)-(I-)]/[(I+)+(I-)]
 (Parsons, Flack and Wagner, Acta Cryst. B69 (2013) 249-259).
;
_refine_ls_abs_structure_Flack 0.012(4)
_refine_ls_extinction_method none
_refine_ls_goodness_of_fit_ref 0.987
_refine_ls_hydrogen_treatment constr
_refine_ls_matrix_type full
_refine_ls_number_parameters 1321
_refine_ls_number_reflns 25261
_refine_ls_number_restraints 115
_refine_ls_restrained_S_all 0.985
_refine_ls_R_factor_all 0.0606
_refine_ls_R_factor_gt 0.0488
_refine_ls_shift/su_max 0.006
_refine_ls_shift/su_mean 0.000
_refine_ls_structure_factor_coef Fsqd
_refine_ls_weighting_details 'w=1/[\s^2^(Fo^2^)+(0.0366P)^2^] where P=(Fo^2^+2Fc^2^)/3'
_refine_ls_weighting_scheme calc
_refine_ls_wR_factor_gt 0.1042
_refine_ls_wR_factor_ref 0.1106
_reflns_Friedel_coverage 0.947
_reflns_Friedel_fraction_full 0.978
_reflns_Friedel_fraction_max 0.970
_reflns_number_gt 21281
_reflns_number_total 25261
_reflns_threshold_expression 'I > 2\s(I)'
_cod_data_source_file ao0c03485_si_002.cif
_cod_data_source_block cmpnd_4S
_cod_depositor_comments 'Adding full bibliography for 4518149--4518150.cif.'
_cod_original_cell_volume 5537.9(16)
_cod_original_sg_symbol_H-M 'P 21'
_cod_database_code 4518150
_shelx_shelxl_version_number 2018/3
_shelx_space_group_comment
;
The symmetry employed for this shelxl refinement is uniquely defined
by the following loop, which should always be used as a source of
symmetry information in preference to the above space-group names.
They are only intended as comments.
;

loop_
_space_group_symop_operation_xyz
'x, y, z'
'-x, y+1/2, -z'

loop_
_atom_site_label
_atom_site_type_symbol
_atom_site_fract_x
_atom_site_fract_y
_atom_site_fract_z
_atom_site_U_iso_or_equiv
_atom_site_adp_type
_atom_site_occupancy
_atom_site_site_symmetry_order
_atom_site_calc_flag
_atom_site_refinement_flags_posn
_atom_site_refinement_flags_adp
_atom_site_refinement_flags_occupancy
_atom_site_disorder_assembly
_atom_site_disorder_group
Ir1 Ir 0.39618(6) 0.37787(2) 0.39748(6) 0.03420(13) Uani 1 1 d . . . . .
S1 S 0.3631(4) 0.32716(10) 0.3736(4) 0.0388(9) Uani 1 1 d . . . . .
P1 P 0.3440(4) 0.37008(10) 0.5974(4) 0.0350(10) Uani 1 1 d . . . . .
P2 P 0.5950(4) 0.36817(11) 0.4813(4) 0.0349(10) Uani 1 1 d . . . . .
N1 N 0.757(3) 0.2593(6) -0.193(2) 0.081(8) Uani 1 1 d . . . . .
O1 O 0.7347(19) 0.2316(5) -0.1792(18) 0.084(6) Uani 1 1 d . . . . .
O2 O 0.811(2) 0.2689(6) -0.266(2) 0.103(8) Uani 1 1 d . . . . .
C1 C 0.232(2) 0.3970(5) 0.3014(19) 0.048(5) Uani 1 1 d . . . . .
C2 C 0.2823(17) 0.4192(4) 0.375(2) 0.048(5) Uani 1 1 d . . . . .
C3 C 0.4047(17) 0.4243(4) 0.3362(18) 0.041(4) Uani 1 1 d . . . . .
C4 C 0.4204(18) 0.4070(5) 0.2305(17) 0.044(5) Uani 1 1 d . . . . .
C5 C 0.3169(16) 0.3902(5) 0.2109(19) 0.041(5) Uani 1 1 d . . . . .
C6 C 0.0988(18) 0.3896(5) 0.294(2) 0.058(6) Uani 1 1 d . . . . .
H6A H 0.087958 0.369531 0.265226 0.087 Uiso 1 1 calc R U . . .
H6B H 0.055203 0.402850 0.237237 0.087 Uiso 1 1 calc R U . . .
H6C H 0.066169 0.391465 0.375057 0.087 Uiso 1 1 calc R U . . .
C7 C 0.2168(19) 0.4364(5) 0.459(2) 0.054(5) Uani 1 1 d . . . . .
H7A H 0.164962 0.423668 0.505954 0.081 Uiso 1 1 calc R U . . .
H7B H 0.165845 0.450618 0.413867 0.081 Uiso 1 1 calc R U . . .
H7C H 0.274934 0.446541 0.514966 0.081 Uiso 1 1 calc R U . . .
C8 C 0.488(2) 0.4497(5) 0.376(2) 0.059(6) Uani 1 1 d . . . . .
H8A H 0.459986 0.458079 0.451435 0.089 Uiso 1 1 calc R U . . .
H8B H 0.484556 0.464618 0.311751 0.089 Uiso 1 1 calc R U . . .
H8C H 0.571681 0.442735 0.388969 0.089 Uiso 1 1 calc R U . . .
C9 C 0.5176(17) 0.4115(5) 0.1351(17) 0.048(5) Uani 1 1 d . . . . .
H9A H 0.579119 0.425401 0.166698 0.072 Uiso 1 1 calc R U . . .
H9B H 0.478286 0.419069 0.059375 0.072 Uiso 1 1 calc R U . . .
H9C H 0.556882 0.392881 0.118747 0.072 Uiso 1 1 calc R U . . .
C10 C 0.2881(18) 0.3723(6) 0.0967(16) 0.056(6) Uani 1 1 d . . . . .
H15A H 0.353738 0.374586 0.040381 0.084 Uiso 1 1 calc R U . . .
H15B H 0.210907 0.378881 0.057113 0.084 Uiso 1 1 calc R U . . .
H15C H 0.281082 0.351716 0.118987 0.084 Uiso 1 1 calc R U . . .
C11 C 0.3397(19) 0.4015(5) 0.6922(19) 0.047(5) Uani 1 1 d . . . . .
C12 C 0.424(2) 0.4235(5) 0.6772(19) 0.051(5) Uani 1 1 d . . . . .
H12 H 0.482267 0.421721 0.617019 0.061 Uiso 1 1 calc R U . . .
C13 C 0.422(3) 0.4490(6) 0.753(3) 0.084(9) Uani 1 1 d . . . . .
H13 H 0.478691 0.464260 0.742495 0.101 Uiso 1 1 calc R U . . .
C14 C 0.341(2) 0.4514(6) 0.8387(19) 0.066(7) Uani 1 1 d . . . . .
H14 H 0.342406 0.468205 0.888955 0.079 Uiso 1 1 calc R U . . .
C15 C 0.256(2) 0.4303(5) 0.8560(19) 0.055(5) Uani 1 1 d . . . . .
H15 H 0.196938 0.432352 0.915371 0.065 Uiso 1 1 calc R U . . .
C16 C 0.261(2) 0.4055(5) 0.7819(17) 0.051(5) Uani 1 1 d . . . . .
H16 H 0.204084 0.390326 0.795516 0.061 Uiso 1 1 calc R U . . .
C17 C 0.2020(16) 0.3518(4) 0.6146(16) 0.038(4) Uani 1 1 d . U . . .
C18 C 0.0900(16) 0.3668(5) 0.5986(16) 0.046(4) Uani 1 1 d . U . . .
H18 H 0.088433 0.387184 0.584487 0.056 Uiso 1 1 calc R U . . .
C19 C -0.0207(17) 0.3507(5) 0.6041(16) 0.045(4) Uani 1 1 d . U . . .
H19 H -0.096313 0.360793 0.600382 0.055 Uiso 1 1 calc R U . . .
C20 C -0.021(2) 0.3223(6) 0.614(2) 0.060(5) Uani 1 1 d . U . . .
H20 H -0.096487 0.312240 0.610640 0.072 Uiso 1 1 calc R U . . .
C21 C 0.0876(19) 0.3063(5) 0.6297(18) 0.048(4) Uani 1 1 d . U . . .
H21 H 0.085455 0.285734 0.639162 0.057 Uiso 1 1 calc R U . . .
C22 C 0.1950(17) 0.3206(4) 0.6312(16) 0.040(3) Uani 1 1 d . U . . .
H22 H 0.268596 0.309876 0.643478 0.048 Uiso 1 1 calc R U . . .
C23 C 0.5880(17) 0.3603(4) 0.6438(16) 0.042(4) Uani 1 1 d . . . . .
H23A H 0.653779 0.346551 0.669128 0.050 Uiso 1 1 calc R U . . .
H23B H 0.601011 0.378496 0.691030 0.050 Uiso 1 1 calc R U . . .
C24 C 0.4642(19) 0.3472(4) 0.6716(16) 0.042(4) Uani 1 1 d . . . . .
H24 H 0.458614 0.327339 0.634868 0.050 Uiso 1 1 calc R U . . .
C25 C 0.4534(19) 0.3443(5) 0.8119(16) 0.047(5) Uani 1 1 d . . . . .
H25A H 0.519261 0.331926 0.845986 0.070 Uiso 1 1 calc R U . . .
H25B H 0.374425 0.335654 0.828535 0.070 Uiso 1 1 calc R U . . .
H25C H 0.459585 0.363636 0.849583 0.070 Uiso 1 1 calc R U . . .
C26 C 0.7036(17) 0.3981(5) 0.4720(17) 0.040(4) Uani 1 1 d . . . . .
C27 C 0.7422(18) 0.4069(5) 0.3580(17) 0.042(5) Uani 1 1 d . . . . .
H27 H 0.711100 0.397430 0.286057 0.051 Uiso 1 1 calc R U . . .
C28 C 0.8266(18) 0.4298(5) 0.349(2) 0.049(5) Uani 1 1 d . . . . .
H28 H 0.851900 0.436270 0.272723 0.059 Uiso 1 1 calc R U . . .
C29 C 0.871(2) 0.4424(6) 0.457(3) 0.062(6) Uani 1 1 d . . . . .
H29 H 0.931810 0.457114 0.452712 0.075 Uiso 1 1 calc R U . . .
C30 C 0.835(2) 0.4353(6) 0.565(2) 0.061(6) Uani 1 1 d . . . . .
H30 H 0.864412 0.445688 0.635312 0.073 Uiso 1 1 calc R U . . .
C31 C 0.7537(17) 0.4127(5) 0.5768(18) 0.045(5) Uani 1 1 d . . . . .
H31 H 0.731137 0.406981 0.655494 0.053 Uiso 1 1 calc R U . . .
C32 C 0.6804(16) 0.3367(5) 0.4301(15) 0.038(3) Uani 1 1 d . . . . .
C33 C 0.6475(19) 0.3085(5) 0.4684(19) 0.052(4) Uani 1 1 d . . . . .
H33 H 0.583280 0.306063 0.522215 0.062 Uiso 1 1 calc R U . . .
C34 C 0.708(2) 0.2848(6) 0.428(2) 0.056(4) Uani 1 1 d . . . . .
H34 H 0.687253 0.265962 0.454728 0.067 Uiso 1 1 calc R U . . .
C35 C 0.797(2) 0.2880(6) 0.350(2) 0.060(5) Uani 1 1 d . . . . .
H35 H 0.835911 0.271242 0.319917 0.071 Uiso 1 1 calc R U . . .
C36 C 0.833(2) 0.3142(6) 0.314(2) 0.056(4) Uani 1 1 d . . . . .
H36 H 0.901036 0.315736 0.264480 0.068 Uiso 1 1 calc R U . . .
C37 C 0.774(2) 0.3390(5) 0.3483(18) 0.049(4) Uani 1 1 d . . . . .
H37 H 0.796862 0.357400 0.317177 0.059 Uiso 1 1 calc R U . . .
C38 C 0.2064(17) 0.3194(4) 0.3296(17) 0.044(4) Uani 1 1 d . . . . .
H38A H 0.154747 0.324777 0.396147 0.065 Uiso 1 1 calc R U . . .
H38B H 0.197230 0.298635 0.312115 0.065 Uiso 1 1 calc R U . . .
H38C H 0.181922 0.330671 0.256580 0.065 Uiso 1 1 calc R U . . .
C39 C 0.4374(17) 0.3106(5) 0.2480(15) 0.040(4) Uani 1 1 d . . . . .
C40 C 0.4130(19) 0.2822(5) 0.2240(19) 0.046(5) Uani 1 1 d . . . . .
H40 H 0.359119 0.271669 0.272809 0.055 Uiso 1 1 calc R U . . .
C41 C 0.4658(19) 0.2688(5) 0.1301(19) 0.051(5) Uani 1 1 d . . . . .
H41 H 0.444764 0.249247 0.109820 0.061 Uiso 1 1 calc R U . . .
C42 C 0.549(2) 0.2832(6) 0.0648(17) 0.053(5) Uani 1 1 d . . . . .
C43 C 0.5778(17) 0.3119(4) 0.0926(15) 0.037(4) Uani 1 1 d . . . . .
H43 H 0.639809 0.321366 0.050254 0.044 Uiso 1 1 calc R U . . .
C44 C 0.5188(18) 0.3269(5) 0.1796(15) 0.043(5) Uani 1 1 d . . . . .
H44 H 0.531748 0.347096 0.193188 0.052 Uiso 1 1 calc R U . . .
C45 C 0.614(2) 0.2664(5) -0.031(2) 0.062(6) Uani 1 1 d . . . . .
H45 H 0.592405 0.246548 -0.040239 0.074 Uiso 1 1 calc R U . . .
C46 C 0.697(2) 0.2761(6) -0.103(2) 0.055(6) Uani 1 1 d . . . . .
H46 H 0.719970 0.295992 -0.094100 0.066 Uiso 1 1 calc R U . . .
Ir51 Ir 0.58453(6) 0.10186(2) 0.58735(6) 0.03607(14) Uani 1 1 d . . . . .
S51 S 0.6097(4) 0.15246(10) 0.6193(4) 0.0404(9) Uani 1 1 d . . . . .
P51 P 0.3845(4) 0.10989(11) 0.6380(4) 0.0380(11) Uani 1 1 d . . . . .
P52 P 0.5024(4) 0.11124(10) 0.3868(4) 0.0359(10) Uani 1 1 d . . . . .
N51 N 1.1783(19) 0.2213(6) 0.239(2) 0.067(6) Uani 1 1 d . . . . .
O51 O 1.248(2) 0.2091(6) 0.170(3) 0.139(12) Uani 1 1 d . . . . .
O52 O 1.1669(18) 0.2465(5) 0.2470(17) 0.084(6) Uani 1 1 d . . . . .
C51 C 0.684(2) 0.0819(6) 0.755(2) 0.054(6) Uani 1 1 d . . . . .
C52 C 0.6078(19) 0.0602(5) 0.6968(16) 0.048(5) Uani 1 1 d . . . . .
C53 C 0.6451(17) 0.0545(4) 0.5782(17) 0.040(4) Uani 1 1 d . . . . .
C54 C 0.7501(18) 0.0734(5) 0.5606(17) 0.046(5) Uani 1 1 d . . . . .
C55 C 0.775(2) 0.0889(5) 0.6684(16) 0.045(5) Uani 1 1 d . . . . .
C56 C 0.6898(17) 0.0903(6) 0.8851(16) 0.057(7) Uani 1 1 d . . . . .
H56A H 0.740895 0.107704 0.896476 0.085 Uiso 1 1 calc R U . . .
H56C H 0.725126 0.074389 0.934556 0.085 Uiso 1 1 calc R U . . .
H56B H 0.607424 0.094533 0.910538 0.085 Uiso 1 1 calc R U . . .
C57 C 0.512(2) 0.0413(5) 0.7598(18) 0.053(5) Uani 1 1 d . . . . .
H57A H 0.470582 0.053203 0.819368 0.080 Uiso 1 1 calc R U . . .
H57B H 0.552431 0.024886 0.801485 0.080 Uiso 1 1 calc R U . . .
H57C H 0.451257 0.034030 0.698308 0.080 Uiso 1 1 calc R U . . .
C58 C 0.602(2) 0.0299(5) 0.5001(18) 0.052(5) Uani 1 1 d . . . . .
H58A H 0.521500 0.023593 0.524130 0.078 Uiso 1 1 calc R U . . .
H58B H 0.659758 0.013648 0.510024 0.078 Uiso 1 1 calc R U . . .
H58C H 0.596725 0.036054 0.414670 0.078 Uiso 1 1 calc R U . . .
C59 C 0.8426(19) 0.0682(6) 0.4676(18) 0.059(6) Uani 1 1 d . . . . .
H59A H 0.806538 0.056078 0.401667 0.088 Uiso 1 1 calc R U . . .
H59B H 0.913533 0.058201 0.506072 0.088 Uiso 1 1 calc R U . . .
H59C H 0.868307 0.086818 0.434191 0.088 Uiso 1 1 calc R U . . .
C60 C 0.8858(18) 0.1071(7) 0.699(2) 0.069(8) Uani 1 1 d . . . . .
H60A H 0.898864 0.120517 0.631480 0.103 Uiso 1 1 calc R U . . .
H60B H 0.957286 0.094487 0.711681 0.103 Uiso 1 1 calc R U . . .
H60C H 0.873550 0.118223 0.773308 0.103 Uiso 1 1 calc R U . . .
C61 C 0.2895(17) 0.0782(5) 0.637(2) 0.046(4) Uani 1 1 d . U . . .
C62 C 0.299(2) 0.0577(5) 0.547(2) 0.054(4) Uani 1 1 d . U . . .
H62 H 0.357901 0.059963 0.486860 0.065 Uiso 1 1 calc R U . . .
C63 C 0.221(3) 0.0331(6) 0.544(2) 0.068(6) Uani 1 1 d . U . . .
H63 H 0.232199 0.017962 0.487151 0.081 Uiso 1 1 calc R U . . .
C64 C 0.128(2) 0.0312(6) 0.625(3) 0.074(6) Uani 1 1 d . U . . .
H64 H 0.072109 0.015547 0.618707 0.089 Uiso 1 1 calc R U . . .
C65 C 0.118(2) 0.0514(6) 0.711(3) 0.075(7) Uani 1 1 d . U . . .
H65 H 0.055718 0.049171 0.766679 0.090 Uiso 1 1 calc R U . . .
C66 C 0.192(2) 0.0751(6) 0.723(2) 0.059(5) Uani 1 1 d . U . . .
H66 H 0.181638 0.089175 0.784921 0.071 Uiso 1 1 calc R U . . .
C67 C 0.3677(15) 0.1295(5) 0.7826(16) 0.038(4) Uani 1 1 d . . . . .
C68 C 0.3797(16) 0.1136(5) 0.8942(16) 0.045(4) Uani 1 1 d . . . . .
H68 H 0.391756 0.093127 0.891523 0.054 Uiso 1 1 calc R U . . .
C69 C 0.374(2) 0.1268(6) 1.003(2) 0.060(6) Uani 1 1 d . . . . .
H69 H 0.381115 0.115999 1.076514 0.072 Uiso 1 1 calc R U . . .
C70 C 0.358(2) 0.1571(5) 1.0043(19) 0.053(5) Uani 1 1 d . . . . .
H70 H 0.352752 0.166888 1.079893 0.064 Uiso 1 1 calc R U . . .
C71 C 0.351(2) 0.1723(6) 0.9001(18) 0.059(6) Uani 1 1 d . . . . .
H71 H 0.345691 0.192912 0.903408 0.071 Uiso 1 1 calc R U . . .
C72 C 0.3514(18) 0.1584(4) 0.7859(18) 0.043(4) Uani 1 1 d . . . . .
H72 H 0.340353 0.169293 0.712582 0.051 Uiso 1 1 calc R U . . .
C73 C 0.3370(15) 0.1201(4) 0.3972(15) 0.039(4) Uani 1 1 d . . . . .
H73A H 0.312152 0.134183 0.332247 0.047 Uiso 1 1 calc R U . . .
H73B H 0.288031 0.102245 0.383671 0.047 Uiso 1 1 calc R U . . .
C74 C 0.3103(15) 0.1330(5) 0.5208(16) 0.036(4) Uani 1 1 d . . . . .
H74 H 0.349838 0.152618 0.526581 0.043 Uiso 1 1 calc R U . . .
C75 C 0.1781(17) 0.1372(5) 0.5312(19) 0.048(5) Uani 1 1 d . . . . .
H75A H 0.134358 0.119960 0.499813 0.071 Uiso 1 1 calc R U . . .
H75B H 0.151120 0.154279 0.483619 0.071 Uiso 1 1 calc R U . . .
H75C H 0.160793 0.140145 0.616912 0.071 Uiso 1 1 calc R U . . .
C76 C 0.5082(19) 0.0819(4) 0.2803(16) 0.041(4) Uani 1 1 d . . . . .
C77 C 0.6220(18) 0.0725(5) 0.2431(17) 0.043(4) Uani 1 1 d . . . . .
H77 H 0.694323 0.081953 0.273417 0.052 Uiso 1 1 calc R U . . .
C78 C 0.630(2) 0.0490(6) 0.161(2) 0.054(6) Uani 1 1 d . . . . .
H78 H 0.707480 0.043493 0.134614 0.064 Uiso 1 1 calc R U . . .
C79 C 0.531(2) 0.0343(5) 0.118(2) 0.054(5) Uani 1 1 d . . . . .
H79 H 0.538677 0.017510 0.068014 0.065 Uiso 1 1 calc R U . . .
C80 C 0.414(2) 0.0448(5) 0.1501(19) 0.058(6) Uani 1 1 d . . . . .
H80 H 0.342519 0.036305 0.112788 0.070 Uiso 1 1 calc R U . . .
C81 C 0.4018(19) 0.0670(5) 0.2340(19) 0.049(5) Uani 1 1 d . . . . .
H81 H 0.323590 0.072200 0.260293 0.059 Uiso 1 1 calc R U . . .
C82 C 0.5571(17) 0.1427(4) 0.3008(17) 0.041(3) Uani 1 1 d . U . . .
C83 C 0.5182(17) 0.1705(4) 0.3361(17) 0.043(3) Uani 1 1 d . U . . .
H83 H 0.463016 0.172407 0.399361 0.051 Uiso 1 1 calc R U . . .
C84 C 0.561(2) 0.1955(5) 0.278(2) 0.059(5) Uani 1 1 d . U . . .
H84 H 0.534016 0.214184 0.302340 0.071 Uiso 1 1 calc R U . . .
C85 C 0.643(2) 0.1933(5) 0.184(2) 0.064(6) Uani 1 1 d . U . . .
H85 H 0.674224 0.210138 0.146379 0.077 Uiso 1 1 calc R U . . .
C86 C 0.678(2) 0.1652(5) 0.148(2) 0.059(5) Uani 1 1 d . U . . .
H86 H 0.731500 0.162962 0.083895 0.070 Uiso 1 1 calc R U . . .
C87 C 0.6324(19) 0.1402(5) 0.2070(19) 0.049(4) Uani 1 1 d . U . . .
H87 H 0.655228 0.121410 0.180264 0.058 Uiso 1 1 calc R U . . .
C88 C 0.6505(18) 0.1606(6) 0.7798(16) 0.055(6) Uani 1 1 d . . . . .
H88A H 0.607336 0.147249 0.831989 0.082 Uiso 1 1 calc R U . . .
H88B H 0.627190 0.180670 0.797740 0.082 Uiso 1 1 calc R U . . .
H88C H 0.738691 0.158297 0.795285 0.082 Uiso 1 1 calc R U . . .
C89 C 0.7349(17) 0.1685(4) 0.5474(18) 0.044(4) Uani 1 1 d . . . . .
C90 C 0.761(2) 0.1974(6) 0.571(2) 0.057(6) Uani 1 1 d . . . . .
H90 H 0.714874 0.207675 0.628658 0.069 Uiso 1 1 calc R U . . .
C91 C 0.851(2) 0.2115(5) 0.5139(19) 0.049(5) Uani 1 1 d . . . . .
H91 H 0.865874 0.231391 0.532141 0.058 Uiso 1 1 calc R U . . .
C92 C 0.9212(19) 0.1977(4) 0.4297(16) 0.042(4) Uani 1 1 d . . . . .
C93 C 0.8933(18) 0.1676(5) 0.4042(17) 0.047(5) Uani 1 1 d . . . . .
H93 H 0.937411 0.157204 0.346214 0.057 Uiso 1 1 calc R U . . .
C94 C 0.8015(16) 0.1539(5) 0.4650(16) 0.042(4) Uani 1 1 d . . . . .
H94 H 0.784499 0.134002 0.449116 0.050 Uiso 1 1 calc R U . . .
C95 C 1.0133(18) 0.2129(5) 0.3708(16) 0.047(5) Uani 1 1 d . . . . .
H95 H 1.024094 0.232866 0.390700 0.056 Uiso 1 1 calc R U . . .
C96 C 1.085(2) 0.2018(6) 0.291(2) 0.061(6) Uani 1 1 d . . . . .
H96 H 1.078277 0.182049 0.266640 0.073 Uiso 1 1 calc R U . . .
Sb1 Sb 0.85479(14) 0.37856(5) 0.96099(12) 0.0599(4) Uani 1 1 d . U . . .
F1 F 0.755(2) 0.3685(5) 1.0787(15) 0.127(6) Uani 1 1 d . U . . .
F2 F 0.974(3) 0.3875(8) 0.861(3) 0.261(10) Uani 1 1 d . U . . .
F3 F 0.8170(13) 0.3446(4) 0.8757(13) 0.079(4) Uani 1 1 d . U . . .
F4 F 0.8862(17) 0.4123(4) 1.0551(15) 0.094(4) Uani 1 1 d . U . . .
F5 F 0.982(2) 0.3613(7) 1.041(3) 0.216(9) Uani 1 1 d . U . . .
F6 F 0.715(3) 0.3954(5) 0.888(2) 0.163(7) Uani 1 1 d . U . . .
Sb2 Sb 1.02047(12) 0.09972(4) 0.13359(13) 0.0518(3) Uani 1 1 d . U . . .
F7 F 1.1523(19) 0.0829(4) 0.060(2) 0.145(6) Uani 1 1 d . U . . .
F8 F 0.9000(12) 0.1136(4) 0.2312(18) 0.095(4) Uani 1 1 d . U . . .
F9 F 0.9287(14) 0.0663(3) 0.0960(14) 0.077(3) Uani 1 1 d . U . . .
F10 F 1.1123(13) 0.1334(3) 0.1752(14) 0.075(3) Uani 1 1 d . U . . .
F11 F 0.948(2) 0.1191(5) 0.0027(18) 0.138(6) Uani 1 1 d . U . . .
F12 F 1.0895(15) 0.0805(4) 0.2733(16) 0.097(4) Uani 1 1 d . U . . .
Sb3 Sb 0.83828(13) -0.00909(4) 0.85009(12) 0.0444(2) Uani 1 1 d . . . . .
F13 F 0.9595(15) -0.0204(4) 0.7509(15) 0.091(5) Uani 1 1 d . . . . .
F14 F 0.7128(16) 0.0022(4) 0.9507(13) 0.096(6) Uani 1 1 d . . . . .
F15 F 0.7969(18) -0.0473(4) 0.8693(15) 0.093(5) Uani 1 1 d . . . . .
F16 F 0.8657(15) 0.0304(3) 0.8230(17) 0.089(5) Uani 1 1 d . . . . .
F17 F 0.941(2) -0.0112(6) 0.9848(18) 0.154(11) Uani 1 1 d . . . . .
F18 F 0.7345(17) -0.0078(5) 0.7113(15) 0.105(6) Uani 1 1 d . . . . .
Sb4 Sb 0.37663(13) 0.23986(4) 0.60698(13) 0.0541(3) Uani 1 1 d . . . . .
F19 F 0.491(2) 0.2389(6) 0.4915(19) 0.116(5) Uani 1 1 d . . . . .
F20 F 0.2618(15) 0.2387(6) 0.7246(15) 0.097(4) Uani 1 1 d . . . . .
F21 F 0.4846(16) 0.2193(3) 0.712(2) 0.099(6) Uani 1 1 d . . . . .
F22 F 0.2700(17) 0.2605(4) 0.4990(15) 0.089(5) Uani 1 1 d . . . . .
F23 F 0.3144(16) 0.2049(3) 0.5433(15) 0.078(4) Uani 1 1 d . . . . .
F24 F 0.4397(15) 0.2749(3) 0.6695(15) 0.079(4) Uani 1 1 d . . . . .
C47 C 0.970(3) 0.0102(12) 0.259(5) 0.17(2) Uani 1 1 d . . . . .
H47B H 0.964348 0.031318 0.274647 0.202 Uiso 1 1 calc R U . . .
H47A H 0.921853 0.006030 0.182267 0.202 Uiso 1 1 calc R U . . .
Cl1 Cl 0.9073(9) -0.0067(2) 0.3681(8) 0.098(2) Uani 1 1 d . . . . .
Cl2 Cl 1.1296(8) 0.00071(19) 0.2392(7) 0.106(3) Uani 1 1 d . . . . .
C48 C 1.062(2) 0.2925(7) 0.938(2) 0.087(9) Uani 1 1 d . . . . .
H48A H 1.028290 0.311562 0.911005 0.104 Uiso 1 1 calc R U . . .
H48B H 1.049344 0.278928 0.868341 0.104 Uiso 1 1 calc R U . . .
Cl3 Cl 0.9803(11) 0.2807(5) 1.0482(12) 0.191(8) Uani 1 1 d . . . . .
Cl4 Cl 1.2112(9) 0.2964(3) 0.9661(8) 0.125(4) Uani 1 1 d . . . . .
C49 C 0.234(3) -0.0235(9) 0.965(3) 0.122(15) Uani 1 1 d . . . . .
H49A H 0.179520 -0.039333 0.933959 0.146 Uiso 1 1 calc R U . . .
H49B H 0.182287 -0.008026 0.998140 0.146 Uiso 1 1 calc R U . . .
Cl5 Cl 0.3091(10) -0.0107(3) 0.8561(12) 0.144(4) Uani 1 1 d . . . . .
Cl6 Cl 0.3335(9) -0.0370(2) 1.0816(10) 0.122(3) Uani 1 1 d . . . . .
O3 O 1.0209(9) 0.1836(3) 0.7729(9) 0.037(3) Uani 1 1 d . . . . .
O4 O 0.9322(12) 0.1970(5) 1.0108(13) 0.072(5) Uani 1 1 d . . . . .

loop_
_atom_site_aniso_label
_atom_site_aniso_U_11
_atom_site_aniso_U_22
_atom_site_aniso_U_33
_atom_site_aniso_U_23
_atom_site_aniso_U_13
_atom_site_aniso_U_12
Ir1 0.0331(4) 0.0384(3) 0.0314(4) 0.0030(3) 0.0046(2) 0.0030(3)
S1 0.041(3) 0.044(2) 0.032(2) -0.0033(19) 0.0053(16) -0.001(2)
P1 0.037(2) 0.035(3) 0.033(2) -0.0031(17) 0.0054(17) 0.0020(18)
P2 0.034(2) 0.041(3) 0.030(2) 0.0001(17) 0.0033(16) -0.0006(18)
N1 0.105(18) 0.084(19) 0.057(12) -0.015(12) 0.020(12) 0.038(15)
O1 0.107(14) 0.063(13) 0.085(12) -0.034(10) 0.018(11) -0.002(11)
O2 0.132(19) 0.093(17) 0.094(15) -0.030(12) 0.083(15) -0.020(14)
C1 0.058(12) 0.039(12) 0.047(11) 0.014(9) 0.024(9) 0.017(10)
C2 0.033(9) 0.031(10) 0.078(14) 0.023(10) -0.007(9) 0.005(8)
C3 0.042(10) 0.034(10) 0.047(11) -0.004(8) 0.002(8) 0.001(8)
C4 0.053(11) 0.046(12) 0.034(9) 0.015(8) 0.000(8) 0.007(9)
C5 0.025(8) 0.048(12) 0.049(11) 0.022(9) 0.007(7) 0.005(8)
C6 0.038(10) 0.060(14) 0.075(15) 0.009(12) 0.002(10) 0.005(10)
C7 0.047(11) 0.039(11) 0.076(15) 0.012(10) 0.000(10) 0.013(9)
C8 0.055(12) 0.039(12) 0.085(16) 0.003(11) 0.019(11) -0.008(10)
C9 0.038(9) 0.069(15) 0.037(9) 0.007(9) 0.005(8) 0.005(9)
C10 0.043(10) 0.091(19) 0.033(9) 0.010(10) 0.003(8) -0.014(11)
C11 0.047(11) 0.044(12) 0.050(11) -0.006(9) 0.009(9) 0.002(9)
C12 0.064(13) 0.039(11) 0.051(11) 0.000(8) 0.016(10) 0.007(9)
C13 0.11(2) 0.051(15) 0.10(2) -0.015(14) 0.025(17) -0.026(15)
C14 0.097(18) 0.058(14) 0.042(11) -0.015(10) 0.012(11) 0.019(13)
C15 0.085(16) 0.036(11) 0.042(10) 0.002(8) 0.006(10) -0.005(10)
C16 0.075(14) 0.044(11) 0.035(9) 0.003(8) 0.014(9) 0.016(10)
C17 0.036(5) 0.043(7) 0.033(8) 0.004(7) -0.010(7) -0.002(5)
C18 0.043(7) 0.047(7) 0.049(10) 0.001(8) 0.010(8) 0.009(5)
C19 0.036(5) 0.069(8) 0.031(8) 0.002(9) 0.000(7) 0.007(6)
C20 0.041(6) 0.072(9) 0.065(13) 0.017(12) -0.003(10) -0.010(7)
C21 0.051(8) 0.050(8) 0.044(10) 0.019(9) 0.011(9) -0.007(5)
C22 0.041(6) 0.043(6) 0.038(9) 0.005(8) 0.009(7) 0.003(6)
C23 0.047(10) 0.037(10) 0.041(9) -0.004(7) -0.001(7) 0.009(8)
C24 0.058(12) 0.037(11) 0.032(9) -0.002(8) 0.020(8) -0.009(9)
C25 0.052(11) 0.053(13) 0.036(9) 0.004(8) 0.016(8) 0.011(10)
C26 0.035(9) 0.048(12) 0.037(9) 0.000(8) 0.001(7) 0.000(8)
C27 0.049(11) 0.043(12) 0.036(9) 0.001(8) 0.002(8) 0.005(9)
C28 0.037(10) 0.050(14) 0.061(12) 0.020(10) 0.016(9) 0.009(9)
C29 0.037(10) 0.060(16) 0.091(19) 0.000(13) 0.006(11) -0.001(10)
C30 0.056(13) 0.074(18) 0.051(12) -0.001(11) -0.014(11) -0.005(12)
C31 0.044(10) 0.041(12) 0.048(10) -0.008(9) 0.002(8) -0.004(9)
C32 0.037(7) 0.053(7) 0.022(6) 0.004(6) -0.009(5) 0.007(5)
C33 0.045(9) 0.054(7) 0.058(10) 0.009(6) 0.005(7) 0.008(6)
C34 0.048(9) 0.052(7) 0.069(11) 0.009(7) 0.010(7) 0.006(7)
C35 0.053(9) 0.059(8) 0.068(11) -0.001(8) 0.013(7) 0.001(7)
C36 0.055(10) 0.059(8) 0.056(11) -0.007(7) 0.017(7) -0.001(6)
C37 0.052(8) 0.059(8) 0.037(8) -0.007(6) 0.007(6) -0.001(7)
C38 0.047(10) 0.041(11) 0.042(9) -0.003(8) -0.001(8) 0.002(8)
C39 0.041(9) 0.055(13) 0.025(8) -0.007(7) 0.006(7) -0.012(9)
C40 0.047(11) 0.040(12) 0.051(11) -0.012(9) 0.007(9) -0.002(9)
C41 0.046(11) 0.054(14) 0.053(11) -0.001(10) 0.010(9) 0.003(10)
C42 0.056(12) 0.073(16) 0.031(9) 0.004(9) 0.017(8) 0.010(11)
C43 0.040(9) 0.035(11) 0.035(9) 0.003(7) 0.002(8) -0.001(8)
C44 0.051(11) 0.051(12) 0.027(8) 0.014(8) -0.002(7) -0.014(9)
C45 0.098(18) 0.039(13) 0.050(12) -0.016(9) 0.014(12) -0.008(12)
C46 0.056(12) 0.048(14) 0.063(13) -0.010(11) 0.010(11) 0.010(10)
Ir51 0.0343(4) 0.0404(4) 0.0337(4) 0.0022(3) 0.0041(2) 0.0028(3)
S51 0.039(2) 0.043(2) 0.039(2) -0.005(2) 0.0029(16) 0.001(2)
P51 0.037(2) 0.043(3) 0.035(2) 0.0026(18) 0.0070(18) 0.0001(19)
P52 0.037(2) 0.037(3) 0.033(2) 0.0026(18) 0.0016(17) -0.0023(18)
N51 0.058(11) 0.068(16) 0.078(14) -0.016(12) 0.031(10) -0.024(11)
O51 0.088(16) 0.098(19) 0.24(3) -0.02(2) 0.11(2) -0.022(13)
O52 0.093(13) 0.075(15) 0.088(12) -0.036(11) 0.053(10) -0.043(11)
C51 0.050(12) 0.059(15) 0.052(11) -0.010(10) -0.009(9) 0.029(10)
C52 0.051(11) 0.064(15) 0.029(9) 0.016(9) 0.006(8) 0.006(10)
C53 0.040(10) 0.043(11) 0.037(9) 0.014(8) 0.001(7) 0.021(8)
C54 0.050(11) 0.048(12) 0.038(9) 0.002(8) 0.000(8) 0.009(9)
C55 0.062(13) 0.043(12) 0.028(9) 0.010(8) -0.005(9) 0.027(10)
C56 0.027(8) 0.11(2) 0.030(9) 0.001(10) -0.002(7) 0.024(10)
C57 0.059(12) 0.061(14) 0.041(10) 0.016(9) 0.009(9) 0.000(10)
C58 0.064(13) 0.048(13) 0.045(11) 0.004(9) 0.011(9) 0.008(10)
C59 0.046(11) 0.094(19) 0.038(10) -0.004(10) 0.016(9) 0.033(11)
C60 0.034(10) 0.12(3) 0.056(12) 0.010(14) 0.006(9) 0.002(13)
C61 0.030(8) 0.044(10) 0.066(11) 0.005(7) -0.001(7) -0.011(7)
C62 0.053(10) 0.057(12) 0.051(10) 0.005(7) -0.008(7) -0.007(8)
C63 0.101(17) 0.040(11) 0.062(12) 0.004(8) -0.003(9) -0.014(10)
C64 0.072(14) 0.049(12) 0.101(17) 0.019(9) -0.003(10) -0.018(10)
C65 0.067(14) 0.059(14) 0.103(17) 0.019(10) 0.034(12) -0.020(10)
C66 0.044(10) 0.062(12) 0.072(12) 0.008(9) 0.010(8) -0.010(9)
C67 0.025(8) 0.053(11) 0.035(9) 0.004(8) 0.006(7) 0.004(7)
C68 0.037(9) 0.056(12) 0.042(10) 0.001(8) 0.002(8) 0.017(8)
C69 0.053(12) 0.081(17) 0.047(11) 0.009(11) -0.002(10) 0.000(11)
C70 0.062(12) 0.056(13) 0.044(10) -0.008(9) 0.018(9) 0.002(10)
C71 0.065(14) 0.075(15) 0.038(10) -0.010(10) 0.018(10) -0.013(13)
C72 0.047(11) 0.039(10) 0.043(10) 0.002(8) 0.005(8) -0.005(9)
C73 0.035(8) 0.046(11) 0.037(8) 0.002(8) 0.002(7) -0.011(8)
C74 0.024(8) 0.043(11) 0.040(9) 0.003(8) 0.001(7) 0.005(7)
C75 0.035(9) 0.052(13) 0.055(12) 0.010(10) 0.003(8) 0.006(9)
C76 0.058(11) 0.030(10) 0.034(9) 0.011(7) 0.008(8) 0.007(9)
C77 0.044(10) 0.046(12) 0.039(10) -0.001(8) 0.004(8) 0.004(8)
C78 0.049(11) 0.064(17) 0.049(12) -0.005(11) 0.015(10) 0.014(11)
C79 0.079(15) 0.034(11) 0.052(12) -0.007(9) 0.016(11) -0.002(10)
C80 0.088(16) 0.043(13) 0.045(11) -0.009(9) 0.026(11) 0.001(11)
C81 0.050(11) 0.047(13) 0.051(11) -0.008(9) 0.009(9) -0.007(9)
C82 0.041(9) 0.036(6) 0.045(9) 0.005(7) 0.002(6) -0.005(7)
C83 0.040(9) 0.043(7) 0.046(9) 0.011(6) 0.009(6) 0.008(7)
C84 0.070(13) 0.036(6) 0.071(13) 0.009(8) 0.013(9) -0.001(9)
C85 0.077(15) 0.042(6) 0.076(14) 0.026(9) 0.022(9) -0.009(9)
C86 0.059(12) 0.056(9) 0.063(12) 0.015(8) 0.019(8) -0.002(9)
C87 0.053(12) 0.037(6) 0.057(11) 0.001(7) 0.014(8) 0.002(8)
C88 0.044(10) 0.087(18) 0.034(9) -0.024(10) -0.002(8) 0.012(10)
C89 0.040(9) 0.038(11) 0.054(11) -0.003(9) 0.002(8) 0.003(8)
C90 0.054(12) 0.066(16) 0.052(12) -0.011(11) 0.015(10) -0.004(11)
C91 0.062(13) 0.032(11) 0.052(11) -0.003(9) -0.001(10) -0.004(9)
C92 0.057(11) 0.033(10) 0.034(9) -0.004(7) -0.004(8) 0.003(9)
C93 0.047(11) 0.051(14) 0.044(11) -0.005(9) 0.004(9) -0.003(9)
C94 0.037(9) 0.050(12) 0.039(9) 0.007(8) 0.001(7) -0.005(8)
C95 0.041(10) 0.066(15) 0.033(9) 0.000(9) 0.004(8) -0.004(9)
C96 0.054(12) 0.050(14) 0.081(16) 0.000(12) 0.018(12) -0.005(11)
Sb1 0.0605(8) 0.0774(11) 0.0427(7) -0.0116(8) 0.0115(6) -0.0170(9)
F1 0.183(13) 0.120(14) 0.086(8) -0.014(7) 0.081(8) -0.048(10)
F2 0.253(14) 0.32(3) 0.233(16) -0.184(13) 0.196(13) -0.228(16)
F3 0.079(9) 0.079(6) 0.079(8) -0.024(6) 0.009(6) -0.015(6)
F4 0.111(11) 0.093(8) 0.075(9) -0.030(7) -0.006(7) -0.022(7)
F5 0.125(10) 0.204(16) 0.30(2) -0.152(13) -0.131(10) 0.093(12)
F6 0.231(13) 0.119(12) 0.123(12) -0.054(9) -0.124(10) 0.070(10)
Sb2 0.0449(7) 0.0609(9) 0.0499(7) -0.0066(7) 0.0043(5) -0.0058(7)
F7 0.127(9) 0.096(10) 0.227(14) -0.035(10) 0.132(11) -0.021(6)
F8 0.050(6) 0.101(11) 0.137(10) -0.048(8) 0.028(6) -0.004(5)
F9 0.074(7) 0.066(6) 0.089(9) -0.017(6) -0.008(6) -0.014(5)
F10 0.066(7) 0.069(5) 0.091(9) 0.001(5) -0.001(6) -0.022(5)
F11 0.177(15) 0.128(11) 0.101(8) 0.053(8) -0.069(7) -0.063(9)
F12 0.093(9) 0.078(8) 0.113(7) 0.024(6) -0.047(6) -0.013(6)
Sb3 0.0466(8) 0.0439(5) 0.0430(7) -0.0020(6) 0.0060(4) 0.0015(6)
F13 0.095(11) 0.074(10) 0.110(12) 0.014(9) 0.051(9) 0.027(8)
F14 0.116(12) 0.112(14) 0.065(8) 0.013(8) 0.057(9) 0.031(10)
F15 0.137(14) 0.056(10) 0.088(11) -0.015(8) 0.040(10) -0.023(9)
F16 0.101(11) 0.040(7) 0.131(13) -0.001(8) 0.046(10) -0.013(7)
F17 0.18(2) 0.168(14) 0.104(13) -0.068(14) -0.107(15) 0.076(17)
F18 0.116(14) 0.127(11) 0.068(9) -0.018(10) -0.022(8) 0.061(12)
Sb4 0.0618(8) 0.0408(5) 0.0609(8) 0.0048(7) 0.0137(6) 0.0054(7)
F19 0.148(18) 0.085(8) 0.120(15) -0.039(10) 0.072(9) -0.017(11)
F20 0.094(12) 0.110(10) 0.090(11) -0.011(10) 0.046(8) -0.022(11)
F21 0.090(11) 0.035(8) 0.168(18) 0.009(9) -0.032(11) 0.004(7)
F22 0.104(12) 0.081(12) 0.082(10) -0.006(9) -0.011(9) 0.008(10)
F23 0.098(11) 0.049(9) 0.085(10) 0.002(7) -0.014(8) -0.002(8)
F24 0.091(11) 0.050(9) 0.094(11) -0.003(8) -0.008(8) -0.008(8)
C47 0.065(19) 0.22(5) 0.22(5) -0.14(4) -0.03(3) 0.05(3)
Cl1 0.118(6) 0.069(5) 0.108(6) 0.005(5) 0.027(5) 0.013(5)
Cl2 0.122(6) 0.118(7) 0.079(4) 0.006(4) 0.002(4) -0.035(5)
C48 0.056(14) 0.14(3) 0.066(15) 0.025(16) 0.013(11) 0.012(15)
Cl3 0.093(7) 0.34(2) 0.141(10) 0.073(12) 0.006(7) 0.009(10)
Cl4 0.104(6) 0.186(12) 0.085(5) 0.022(6) -0.006(5) -0.041(7)
C49 0.08(2) 0.17(4) 0.11(2) -0.09(2) -0.006(17) -0.02(2)
Cl5 0.130(8) 0.086(5) 0.223(12) -0.009(8) 0.077(8) -0.027(6)
Cl6 0.116(7) 0.109(6) 0.142(8) -0.018(6) 0.010(6) 0.010(5)
O3 0.020(5) 0.075(9) 0.017(5) -0.005(5) -0.002(4) 0.004(5)
O4 0.034(7) 0.143(17) 0.039(7) 0.000(9) 0.019(6) 0.019(9)

loop_
_atom_type_symbol
_atom_type_description
_atom_type_scat_dispersion_real
_atom_type_scat_dispersion_imag
_atom_type_scat_source
C C 0.0033 0.0016 'International Tables Vol C Tables 4.2.6.8 and 6.1.1.4'
H H 0.0000 0.0000 'International Tables Vol C Tables 4.2.6.8 and 6.1.1.4'
Cl Cl 0.1484 0.1585 'International Tables Vol C Tables 4.2.6.8 and 6.1.1.4'
F F 0.0171 0.0103 'International Tables Vol C Tables 4.2.6.8 and 6.1.1.4'
Ir Ir -1.4442 7.9887 'International Tables Vol C Tables 4.2.6.8 and 6.1.1.4'
N N 0.0061 0.0033 'International Tables Vol C Tables 4.2.6.8 and 6.1.1.4'
O O 0.0106 0.0060 'International Tables Vol C Tables 4.2.6.8 and 6.1.1.4'
P P 0.1023 0.0942 'International Tables Vol C Tables 4.2.6.8 and 6.1.1.4'
S S 0.1246 0.1234 'International Tables Vol C Tables 4.2.6.8 and 6.1.1.4'
Sb Sb -0.5866 1.5461 'International Tables Vol C Tables 4.2.6.8 and 6.1.1.4'

loop_
_geom_angle_atom_site_label_1
_geom_angle_atom_site_label_2
_geom_angle_atom_site_label_3
_geom_angle
_geom_angle_site_symmetry_1
_geom_angle_site_symmetry_3
_geom_angle_publ_flag
C1 Ir1 C3 61.7(7) . . ?
C1 Ir1 C5 37.3(7) . . ?
C3 Ir1 C5 60.5(7) . . ?
C1 Ir1 C2 36.2(8) . . ?
C3 Ir1 C2 37.4(7) . . ?
C5 Ir1 C2 60.6(8) . . ?
C1 Ir1 C4 61.0(7) . . ?
C3 Ir1 C4 36.5(7) . . ?
C5 Ir1 C4 35.3(7) . . ?
C2 Ir1 C4 60.9(8) . . ?
C1 Ir1 P1 106.0(5) . . ?
C3 Ir1 P1 116.5(5) . . ?
C5 Ir1 P1 142.5(5) . . ?
C2 Ir1 P1 94.0(6) . . ?
C4 Ir1 P1 152.6(6) . . ?
C1 Ir1 P2 165.5(6) . . ?
C3 Ir1 P2 104.1(5) . . ?
C5 Ir1 P2 134.8(5) . . ?
C2 Ir1 P2 133.5(5) . . ?
C4 Ir1 P2 106.1(5) . . ?
P1 Ir1 P2 82.62(16) . . ?
C1 Ir1 S1 102.8(6) . . ?
C3 Ir1 S1 155.7(5) . . ?
C5 Ir1 S1 95.6(6) . . ?
C2 Ir1 S1 136.7(5) . . ?
C4 Ir1 S1 120.6(6) . . ?
P1 Ir1 S1 84.77(17) . . ?
P2 Ir1 S1 89.45(16) . . ?
C38 S1 C39 100.1(8) . . ?
C38 S1 Ir1 111.3(7) . . ?
C39 S1 Ir1 115.2(7) . . ?
C11 P1 C17 105.6(10) . . ?
C11 P1 C24 104.2(9) . . ?
C17 P1 C24 107.0(9) . . ?
C11 P1 Ir1 116.2(7) . . ?
C17 P1 Ir1 115.5(6) . . ?
C24 P1 Ir1 107.4(6) . . ?
C26 P2 C23 105.4(9) . . ?
C26 P2 C32 103.4(9) . . ?
C23 P2 C32 101.1(8) . . ?
C26 P2 Ir1 115.3(6) . . ?
C23 P2 Ir1 109.4(6) . . ?
C32 P2 Ir1 120.4(5) . . ?
O2 N1 O1 125(2) . . ?
O2 N1 C46 124(3) . . ?
O1 N1 C46 110(2) . . ?
C2 C1 C5 108(2) . . ?
C2 C1 C6 123.6(19) . . ?
C5 C1 C6 126(2) . . ?
C2 C1 Ir1 74.2(12) . . ?
C5 C1 Ir1 72.6(12) . . ?
C6 C1 Ir1 134.4(15) . . ?
C1 C2 C7 125.2(18) . . ?
C1 C2 C3 107.1(19) . . ?
C7 C2 C3 127.0(19) . . ?
C1 C2 Ir1 69.7(12) . . ?
C7 C2 Ir1 132.8(15) . . ?
C3 C2 Ir1 69.9(10) . . ?
C4 C3 C2 107.6(16) . . ?
C4 C3 C8 124.1(19) . . ?
C2 C3 C8 126.0(18) . . ?
C4 C3 Ir1 73.8(11) . . ?
C2 C3 Ir1 72.7(11) . . ?
C8 C3 Ir1 132.5(14) . . ?
C5 C4 C3 107.7(18) . . ?
C5 C4 C9 124.1(19) . . ?
C3 C4 C9 126(2) . . ?
C5 C4 Ir1 70.6(11) . . ?
C3 C4 Ir1 69.6(11) . . ?
C9 C4 Ir1 136.9(14) . . ?
C4 C5 C1 109(2) . . ?
C4 C5 C10 124.4(18) . . ?
C1 C5 C10 125.1(19) . . ?
C4 C5 Ir1 74.1(11) . . ?
C1 C5 Ir1 70.1(13) . . ?
C10 C5 Ir1 131.7(15) . . ?
C1 C6 H6A 109.5 . . ?
C1 C6 H6B 109.5 . . ?
H6A C6 H6B 109.5 . . ?
C1 C6 H6C 109.5 . . ?
H6A C6 H6C 109.5 . . ?
H6B C6 H6C 109.5 . . ?
C2 C7 H7A 109.5 . . ?
C2 C7 H7B 109.5 . . ?
H7A C7 H7B 109.5 . . ?
C2 C7 H7C 109.5 . . ?
H7A C7 H7C 109.5 . . ?
H7B C7 H7C 109.5 . . ?
C3 C8 H8A 109.5 . . ?
C3 C8 H8B 109.5 . . ?
H8A C8 H8B 109.5 . . ?
C3 C8 H8C 109.5 . . ?
H8A C8 H8C 109.5 . . ?
H8B C8 H8C 109.5 . . ?
C4 C9 H9A 109.5 . . ?
C4 C9 H9B 109.5 . . ?
H9A C9 H9B 109.5 . . ?
C4 C9 H9C 109.5 . . ?
H9A C9 H9C 109.5 . . ?
H9B C9 H9C 109.5 . . ?
C5 C10 H15A 109.5 . . ?
C5 C10 H15B 109.5 . . ?
H15A C10 H15B 109.5 . . ?
C5 C10 H15C 109.5 . . ?
H15A C10 H15C 109.5 . . ?
H15B C10 H15C 109.5 . . ?
C16 C11 C12 116(2) . . ?
C16 C11 P1 124.7(18) . . ?
C12 C11 P1 118.9(16) . . ?
C11 C12 C13 120(2) . . ?
C11 C12 H12 120.1 . . ?
C13 C12 H12 120.1 . . ?
C14 C13 C12 120(3) . . ?
C14 C13 H13 119.8 . . ?
C12 C13 H13 119.8 . . ?
C13 C14 C15 122(2) . . ?
C13 C14 H14 119.1 . . ?
C15 C14 H14 119.1 . . ?
C14 C15 C16 117(2) . . ?
C14 C15 H15 121.6 . . ?
C16 C15 H15 121.6 . . ?
C11 C16 C15 125(2) . . ?
C11 C16 H16 117.6 . . ?
C15 C16 H16 117.6 . . ?
C18 C17 C22 116.7(18) . . ?
C18 C17 P1 120.9(16) . . ?
C22 C17 P1 122.1(14) . . ?
C17 C18 C19 119(2) . . ?
C17 C18 H18 120.7 . . ?
C19 C18 H18 120.7 . . ?
C20 C19 C18 121.7(19) . . ?
C20 C19 H19 119.2 . . ?
C18 C19 H19 119.2 . . ?
C19 C20 C21 122(2) . . ?
C19 C20 H20 119.0 . . ?
C21 C20 H20 119.0 . . ?
C22 C21 C20 119(2) . . ?
C22 C21 H21 120.7 . . ?
C20 C21 H21 120.7 . . ?
C21 C22 C17 122.3(19) . . ?
C21 C22 H22 118.8 . . ?
C17 C22 H22 118.8 . . ?
C24 C23 P2 110.9(12) . . ?
C24 C23 H23A 109.5 . . ?
P2 C23 H23A 109.5 . . ?
C24 C23 H23B 109.5 . . ?
P2 C23 H23B 109.5 . . ?
H23A C23 H23B 108.0 . . ?
C23 C24 C25 110.3(16) . . ?
C23 C24 P1 108.0(13) . . ?
C25 C24 P1 113.3(13) . . ?
C23 C24 H24 108.4 . . ?
C25 C24 H24 108.4 . . ?
P1 C24 H24 108.4 . . ?
C24 C25 H25A 109.5 . . ?
C24 C25 H25B 109.5 . . ?
H25A C25 H25B 109.5 . . ?
C24 C25 H25C 109.5 . . ?
H25A C25 H25C 109.5 . . ?
H25B C25 H25C 109.5 . . ?
C27 C26 C31 117.6(19) . . ?
C27 C26 P2 119.8(15) . . ?
C31 C26 P2 122.6(16) . . ?
C26 C27 C28 120.4(19) . . ?
C26 C27 H27 119.8 . . ?
C28 C27 H27 119.8 . . ?
C29 C28 C27 118(2) . . ?
C29 C28 H28 121.2 . . ?
C27 C28 H28 121.2 . . ?
C30 C29 C28 124(2) . . ?
C30 C29 H29 118.2 . . ?
C28 C29 H29 118.2 . . ?
C29 C30 C31 120(2) . . ?
C29 C30 H30 119.9 . . ?
C31 C30 H30 119.9 . . ?
C30 C31 C26 121(2) . . ?
C30 C31 H31 119.7 . . ?
C26 C31 H31 119.7 . . ?
C37 C32 C33 118(2) . . ?
C37 C32 P2 122.8(17) . . ?
C33 C32 P2 119.4(15) . . ?
C34 C33 C32 120(2) . . ?
C34 C33 H33 120.1 . . ?
C32 C33 H33 120.1 . . ?
C35 C34 C33 120(2) . . ?
C35 C34 H34 119.8 . . ?
C33 C34 H34 119.8 . . ?
C36 C35 C34 122(2) . . ?
C36 C35 H35 119.2 . . ?
C34 C35 H35 119.2 . . ?
C35 C36 C37 121(2) . . ?
C35 C36 H36 119.3 . . ?
C37 C36 H36 119.3 . . ?
C36 C37 C32 119(2) . . ?
C36 C37 H37 120.6 . . ?
C32 C37 H37 120.6 . . ?
S1 C38 H38A 109.5 . . ?
S1 C38 H38B 109.5 . . ?
H38A C38 H38B 109.5 . . ?
S1 C38 H38C 109.5 . . ?
H38A C38 H38C 109.5 . . ?
H38B C38 H38C 109.5 . . ?
C40 C39 C44 122.2(18) . . ?
C40 C39 S1 117.5(15) . . ?
C44 C39 S1 120.3(16) . . ?
C39 C40 C41 120(2) . . ?
C39 C40 H40 120.1 . . ?
C41 C40 H40 120.1 . . ?
C40 C41 C42 120(2) . . ?
C40 C41 H41 119.9 . . ?
C42 C41 H41 119.9 . . ?
C41 C42 C43 119.9(19) . . ?
C41 C42 C45 118(2) . . ?
C43 C42 C45 121.7(19) . . ?
C44 C43 C42 121.5(18) . . ?
C44 C43 H43 119.3 . . ?
C42 C43 H43 119.3 . . ?
C43 C44 C39 116.0(19) . . ?
C43 C44 H44 122.0 . . ?
C39 C44 H44 122.0 . . ?
C46 C45 C42 128(2) . . ?
C46 C45 H45 116.1 . . ?
C42 C45 H45 116.1 . . ?
C45 C46 N1 126(3) . . ?
C45 C46 H46 117.0 . . ?
N1 C46 H46 117.0 . . ?
C54 Ir51 C52 60.9(8) . . ?
C54 Ir51 C53 37.5(7) . . ?
C52 Ir51 C53 36.1(7) . . ?
C54 Ir51 C51 61.4(7) . . ?
C52 Ir51 C51 36.7(8) . . ?
C53 Ir51 C51 61.6(7) . . ?
C54 Ir51 C55 35.5(7) . . ?
C52 Ir51 C55 60.2(8) . . ?
C53 Ir51 C55 60.6(7) . . ?
C51 Ir51 C55 36.9(8) . . ?
C54 Ir51 P51 153.6(6) . . ?
C52 Ir51 P51 95.1(5) . . ?
C53 Ir51 P51 116.3(5) . . ?
C51 Ir51 P51 106.7(6) . . ?
C55 Ir51 P51 142.9(5) . . ?
C54 Ir51 S51 119.8(6) . . ?
C52 Ir51 S51 138.0(6) . . ?
C53 Ir51 S51 155.9(5) . . ?
C51 Ir51 S51 103.2(6) . . ?
C55 Ir51 S51 95.8(6) . . ?
P51 Ir51 S51 84.99(17) . . ?
C54 Ir51 P52 104.6(5) . . ?
C52 Ir51 P52 132.1(6) . . ?
C53 Ir51 P52 103.3(5) . . ?
C51 Ir51 P52 164.4(6) . . ?
C55 Ir51 P52 134.1(5) . . ?
P51 Ir51 P52 82.90(16) . . ?
S51 Ir51 P52 89.68(16) . . ?
C89 S51 C88 100.8(10) . . ?
C89 S51 Ir51 115.4(7) . . ?
C88 S51 Ir51 111.4(9) . . ?
C61 P51 C74 103.4(9) . . ?
C61 P51 C67 108.6(10) . . ?
C74 P51 C67 105.1(9) . . ?
C61 P51 Ir51 115.2(8) . . ?
C74 P51 Ir51 108.4(6) . . ?
C67 P51 Ir51 115.0(5) . . ?
C76 P52 C82 103.5(9) . . ?
C76 P52 C73 105.9(9) . . ?
C82 P52 C73 101.7(9) . . ?
C76 P52 Ir51 116.4(6) . . ?
C82 P52 Ir51 119.9(6) . . ?
C73 P52 Ir51 107.7(6) . . ?
O52 N51 O51 124(2) . . ?
O52 N51 C96 119(2) . . ?
O51 N51 C96 115(2) . . ?
C52 C51 C55 105.3(19) . . ?
C52 C51 C56 128(2) . . ?
C55 C51 C56 125(2) . . ?
C52 C51 Ir51 71.1(11) . . ?
C55 C51 Ir51 72.4(12) . . ?
C56 C51 Ir51 131.9(15) . . ?
C53 C52 C51 110.6(19) . . ?
C53 C52 C57 123(2) . . ?
C51 C52 C57 125.5(18) . . ?
C53 C52 Ir51 72.4(11) . . ?
C51 C52 Ir51 72.3(13) . . ?
C57 C52 Ir51 130.2(14) . . ?
C52 C53 C54 106.3(17) . . ?
C52 C53 C58 125.2(19) . . ?
C54 C53 C58 127.3(17) . . ?
C52 C53 Ir51 71.5(12) . . ?
C54 C53 Ir51 70.8(11) . . ?
C58 C53 Ir51 132.1(13) . . ?
C55 C54 C53 108.2(18) . . ?
C55 C54 C59 123(2) . . ?
C53 C54 C59 124(2) . . ?
C55 C54 Ir51 73.8(12) . . ?
C53 C54 Ir51 71.7(11) . . ?
C59 C54 Ir51 139.2(14) . . ?
C54 C55 C51 109(2) . . ?
C54 C55 C60 127(2) . . ?
C51 C55 C60 124(2) . . ?
C54 C55 Ir51 70.7(11) . . ?
C51 C55 Ir51 70.7(12) . . ?
C60 C55 Ir51 130.4(16) . . ?
C51 C56 H56A 109.5 . . ?
C51 C56 H56C 109.5 . . ?
H56A C56 H56C 109.5 . . ?
C51 C56 H56B 109.5 . . ?
H56A C56 H56B 109.5 . . ?
H56C C56 H56B 109.5 . . ?
C52 C57 H57A 109.5 . . ?
C52 C57 H57B 109.5 . . ?
H57A C57 H57B 109.5 . . ?
C52 C57 H57C 109.5 . . ?
H57A C57 H57C 109.5 . . ?
H57B C57 H57C 109.5 . . ?
C53 C58 H58A 109.5 . . ?
C53 C58 H58B 109.5 . . ?
H58A C58 H58B 109.5 . . ?
C53 C58 H58C 109.5 . . ?
H58A C58 H58C 109.5 . . ?
H58B C58 H58C 109.5 . . ?
C54 C59 H59A 109.5 . . ?
C54 C59 H59B 109.5 . . ?
H59A C59 H59B 109.5 . . ?
C54 C59 H59C 109.5 . . ?
H59A C59 H59C 109.5 . . ?
H59B C59 H59C 109.5 . . ?
C55 C60 H60A 109.5 . . ?
C55 C60 H60B 109.5 . . ?
H60A C60 H60B 109.5 . . ?
C55 C60 H60C 109.5 . . ?
H60A C60 H60C 109.5 . . ?
H60B C60 H60C 109.5 . . ?
C62 C61 C66 119(2) . . ?
C62 C61 P51 119.6(17) . . ?
C66 C61 P51 121.1(19) . . ?
C61 C62 C63 119(2) . . ?
C61 C62 H62 120.3 . . ?
C63 C62 H62 120.3 . . ?
C64 C63 C62 120(3) . . ?
C64 C63 H63 120.0 . . ?
C62 C63 H63 120.0 . . ?
C65 C64 C63 120(3) . . ?
C65 C64 H64 120.0 . . ?
C63 C64 H64 120.0 . . ?
C64 C65 C66 124(3) . . ?
C64 C65 H65 118.2 . . ?
C66 C65 H65 118.2 . . ?
C65 C66 C61 118(3) . . ?
C65 C66 H66 121.2 . . ?
C61 C66 H66 121.2 . . ?
C72 C67 C68 119.5(18) . . ?
C72 C67 P51 121.8(14) . . ?
C68 C67 P51 118.5(15) . . ?
C69 C68 C67 121(2) . . ?
C69 C68 H68 119.3 . . ?
C67 C68 H68 119.3 . . ?
C68 C69 C70 118(2) . . ?
C68 C69 H69 120.9 . . ?
C70 C69 H69 120.9 . . ?
C71 C70 C69 121(2) . . ?
C71 C70 H70 119.7 . . ?
C69 C70 H70 119.7 . . ?
C70 C71 C72 121(2) . . ?
C70 C71 H71 119.3 . . ?
C72 C71 H71 119.3 . . ?
C67 C72 C71 118.7(19) . . ?
C67 C72 H72 120.7 . . ?
C71 C72 H72 120.7 . . ?
C74 C73 P52 111.9(11) . . ?
C74 C73 H73A 109.2 . . ?
P52 C73 H73A 109.2 . . ?
C74 C73 H73B 109.2 . . ?
P52 C73 H73B 109.2 . . ?
H73A C73 H73B 107.9 . . ?
C75 C74 C73 110.8(15) . . ?
C75 C74 P51 115.1(14) . . ?
C73 C74 P51 107.5(13) . . ?
C75 C74 H74 107.7 . . ?
C73 C74 H74 107.7 . . ?
P51 C74 H74 107.7 . . ?
C74 C75 H75A 109.5 . . ?
C74 C75 H75B 109.5 . . ?
H75A C75 H75B 109.5 . . ?
C74 C75 H75C 109.5 . . ?
H75A C75 H75C 109.5 . . ?
H75B C75 H75C 109.5 . . ?
C77 C76 C81 118.2(19) . . ?
C77 C76 P52 119.1(16) . . ?
C81 C76 P52 122.6(16) . . ?
C76 C77 C78 120.4(19) . . ?
C76 C77 H77 119.8 . . ?
C78 C77 H77 119.8 . . ?
C79 C78 C77 123(2) . . ?
C79 C78 H78 118.7 . . ?
C77 C78 H78 118.7 . . ?
C78 C79 C80 117(2) . . ?
C78 C79 H79 121.4 . . ?
C80 C79 H79 121.4 . . ?
C81 C80 C79 122(2) . . ?
C81 C80 H80 118.9 . . ?
C79 C80 H80 118.9 . . ?
C80 C81 C76 119(2) . . ?
C80 C81 H81 120.5 . . ?
C76 C81 H81 120.5 . . ?
C87 C82 C83 119.4(18) . . ?
C87 C82 P52 123.3(16) . . ?
C83 C82 P52 117.4(14) . . ?
C84 C83 C82 120.3(19) . . ?
C84 C83 H83 119.9 . . ?
C82 C83 H83 119.9 . . ?
C83 C84 C85 121(2) . . ?
C83 C84 H84 119.6 . . ?
C85 C84 H84 119.6 . . ?
C86 C85 C84 118(2) . . ?
C86 C85 H85 121.2 . . ?
C84 C85 H85 121.2 . . ?
C85 C86 C87 121(2) . . ?
C85 C86 H86 119.7 . . ?
C87 C86 H86 119.7 . . ?
C82 C87 C86 121(2) . . ?
C82 C87 H87 119.5 . . ?
C86 C87 H87 119.5 . . ?
S51 C88 H88A 109.5 . . ?
S51 C88 H88B 109.5 . . ?
H88A C88 H88B 109.5 . . ?
S51 C88 H88C 109.5 . . ?
H88A C88 H88C 109.5 . . ?
H88B C88 H88C 109.5 . . ?
C94 C89 C90 119.2(19) . . ?
C94 C89 S51 122.7(16) . . ?
C90 C89 S51 118.0(16) . . ?
C91 C90 C89 121(2) . . ?
C91 C90 H90 119.6 . . ?
C89 C90 H90 119.6 . . ?
C90 C91 C92 122(2) . . ?
C90 C91 H91 118.8 . . ?
C92 C91 H91 118.8 . . ?
C91 C92 C95 121.1(18) . . ?
C91 C92 C93 116.6(19) . . ?
C95 C92 C93 122.4(18) . . ?
C94 C93 C92 119.6(19) . . ?
C94 C93 H93 120.2 . . ?
C92 C93 H93 120.2 . . ?
C89 C94 C93 121(2) . . ?
C89 C94 H94 119.3 . . ?
C93 C94 H94 119.3 . . ?
C96 C95 C92 126(2) . . ?
C96 C95 H95 117.1 . . ?
C92 C95 H95 117.1 . . ?
C95 C96 N51 118(2) . . ?
C95 C96 H96 121.0 . . ?
N51 C96 H96 121.0 . . ?
F5 Sb1 F2 80(2) . . ?
F5 Sb1 F1 91.1(16) . . ?
F2 Sb1 F1 170.8(16) . . ?
F5 Sb1 F3 91.4(9) . . ?
F2 Sb1 F3 92.0(9) . . ?
F1 Sb1 F3 91.0(8) . . ?
F5 Sb1 F6 175.4(18) . . ?
F2 Sb1 F6 104.4(18) . . ?
F1 Sb1 F6 84.3(13) . . ?
F3 Sb1 F6 88.6(8) . . ?
F5 Sb1 F4 88.8(9) . . ?
F2 Sb1 F4 91.6(10) . . ?
F1 Sb1 F4 85.3(9) . . ?
F3 Sb1 F4 176.3(7) . . ?
F6 Sb1 F4 91.0(8) . . ?
F11 Sb2 F8 89.5(11) . . ?
F11 Sb2 F7 100.4(13) . . ?
F8 Sb2 F7 170.1(11) . . ?
F11 Sb2 F9 91.1(8) . . ?
F8 Sb2 F9 91.1(7) . . ?
F7 Sb2 F9 89.1(8) . . ?
F11 Sb2 F10 89.7(7) . . ?
F8 Sb2 F10 88.0(7) . . ?
F7 Sb2 F10 91.7(8) . . ?
F9 Sb2 F10 178.7(7) . . ?
F11 Sb2 F12 177.2(12) . . ?
F8 Sb2 F12 87.7(9) . . ?
F7 Sb2 F12 82.4(11) . . ?
F9 Sb2 F12 88.9(7) . . ?
F10 Sb2 F12 90.1(7) . . ?
F17 Sb3 F15 90.1(11) . . ?
F17 Sb3 F13 91.8(10) . . ?
F15 Sb3 F13 89.4(8) . . ?
F17 Sb3 F18 178.7(10) . . ?
F15 Sb3 F18 88.9(10) . . ?
F13 Sb3 F18 87.4(9) . . ?
F17 Sb3 F16 94.7(11) . . ?
F15 Sb3 F16 174.5(7) . . ?
F13 Sb3 F16 93.0(7) . . ?
F18 Sb3 F16 86.2(10) . . ?
F17 Sb3 F14 88.7(10) . . ?
F15 Sb3 F14 90.2(8) . . ?
F13 Sb3 F14 179.4(10) . . ?
F18 Sb3 F14 92.1(8) . . ?
F16 Sb3 F14 87.4(8) . . ?
F19 Sb4 F20 177.0(12) . . ?
F19 Sb4 F21 88.8(12) . . ?
F20 Sb4 F21 89.3(10) . . ?
F19 Sb4 F24 91.2(9) . . ?
F20 Sb4 F24 91.2(9) . . ?
F21 Sb4 F24 90.0(7) . . ?
F19 Sb4 F23 88.3(9) . . ?
F20 Sb4 F23 89.3(9) . . ?
F21 Sb4 F23 90.1(7) . . ?
F24 Sb4 F23 179.5(6) . . ?
F19 Sb4 F22 90.1(11) . . ?
F20 Sb4 F22 91.8(9) . . ?
F21 Sb4 F22 178.9(7) . . ?
F24 Sb4 F22 90.2(7) . . ?
F23 Sb4 F22 89.8(7) . . ?
Cl1 C47 Cl2 115(3) . . ?
Cl1 C47 H47B 108.5 . . ?
Cl2 C47 H47B 108.5 . . ?
Cl1 C47 H47A 108.5 . . ?
Cl2 C47 H47A 108.5 . . ?
H47B C47 H47A 107.5 . . ?
Cl3 C48 Cl4 118.1(16) . . ?
Cl3 C48 H48A 107.8 . . ?
Cl4 C48 H48A 107.8 . . ?
Cl3 C48 H48B 107.8 . . ?
Cl4 C48 H48B 107.8 . . ?
H48A C48 H48B 107.1 . . ?
Cl5 C49 Cl6 110(2) . . ?
Cl5 C49 H49A 109.6 . . ?
Cl6 C49 H49A 109.6 . . ?
Cl5 C49 H49B 109.6 . . ?
Cl6 C49 H49B 109.6 . . ?
H49A C49 H49B 108.1 . . ?

loop_
_geom_bond_atom_site_label_1
_geom_bond_atom_site_label_2
_geom_bond_distance
_geom_bond_site_symmetry_2
_geom_bond_publ_flag
Ir1 C1 2.22(2) . ?
Ir1 C3 2.24(2) . ?
Ir1 C5 2.256(19) . ?
Ir1 C2 2.281(18) . ?
Ir1 C4 2.300(18) . ?
Ir1 P1 2.327(4) . ?
Ir1 P2 2.366(4) . ?
Ir1 S1 2.373(5) . ?
S1 C38 1.796(18) . ?
S1 C39 1.809(19) . ?
P1 C11 1.78(2) . ?
P1 C17 1.79(2) . ?
P1 C24 1.84(2) . ?
P2 C26 1.83(2) . ?
P2 C23 1.826(18) . ?
P2 C32 1.83(2) . ?
N1 O2 1.11(3) . ?
N1 O1 1.31(3) . ?
N1 C46 1.44(3) . ?
C1 C2 1.40(3) . ?
C1 C5 1.43(3) . ?
C1 C6 1.50(3) . ?
C2 C7 1.44(3) . ?
C2 C3 1.45(3) . ?
C3 C4 1.43(3) . ?
C3 C8 1.53(3) . ?
C4 C5 1.38(3) . ?
C4 C9 1.55(3) . ?
C5 C10 1.52(3) . ?
C6 H6A 0.9800 . ?
C6 H6B 0.9800 . ?
C6 H6C 0.9800 . ?
C7 H7A 0.9800 . ?
C7 H7B 0.9800 . ?
C7 H7C 0.9800 . ?
C8 H8A 0.9800 . ?
C8 H8B 0.9800 . ?
C8 H8C 0.9800 . ?
C9 H9A 0.9800 . ?
C9 H9B 0.9800 . ?
C9 H9C 0.9800 . ?
C10 H15A 0.9800 . ?
C10 H15B 0.9800 . ?
C10 H15C 0.9800 . ?
C11 C16 1.36(3) . ?
C11 C12 1.38(3) . ?
C12 C13 1.45(3) . ?
C12 H12 0.9500 . ?
C13 C14 1.33(4) . ?
C13 H13 0.9500 . ?
C14 C15 1.36(3) . ?
C14 H14 0.9500 . ?
C15 C16 1.41(3) . ?
C15 H15 0.9500 . ?
C16 H16 0.9500 . ?
C17 C18 1.41(3) . ?
C17 C22 1.45(3) . ?
C18 C19 1.43(3) . ?
C18 H18 0.9500 . ?
C19 C20 1.31(3) . ?
C19 H19 0.9500 . ?
C20 C21 1.40(3) . ?
C20 H20 0.9500 . ?
C21 C22 1.35(3) . ?
C21 H21 0.9500 . ?
C22 H22 0.9500 . ?
C23 C24 1.53(3) . ?
C23 H23A 0.9900 . ?
C23 H23B 0.9900 . ?
C24 C25 1.56(2) . ?
C24 H24 1.0000 . ?
C25 H25A 0.9800 . ?
C25 H25B 0.9800 . ?
C25 H25C 0.9800 . ?
C26 C27 1.40(3) . ?
C26 C31 1.42(3) . ?
C27 C28 1.41(3) . ?
C27 H27 0.9500 . ?
C28 C29 1.38(3) . ?
C28 H28 0.9500 . ?
C29 C30 1.31(4) . ?
C29 H29 0.9500 . ?
C30 C31 1.38(3) . ?
C30 H30 0.9500 . ?
C31 H31 0.9500 . ?
C32 C37 1.41(3) . ?
C32 C33 1.42(3) . ?
C33 C34 1.36(3) . ?
C33 H33 0.9500 . ?
C34 C35 1.34(3) . ?
C34 H34 0.9500 . ?
C35 C36 1.33(3) . ?
C35 H35 0.9500 . ?
C36 C37 1.37(3) . ?
C36 H36 0.9500 . ?
C37 H37 0.9500 . ?
C38 H38A 0.9800 . ?
C38 H38B 0.9800 . ?
C38 H38C 0.9800 . ?
C39 C40 1.36(3) . ?
C39 C44 1.41(3) . ?
C40 C41 1.36(3) . ?
C40 H40 0.9500 . ?
C41 C42 1.36(3) . ?
C41 H41 0.9500 . ?
C42 C43 1.39(3) . ?
C42 C45 1.51(3) . ?
C43 C44 1.37(3) . ?
C43 H43 0.9500 . ?
C44 H44 0.9500 . ?
C45 C46 1.31(3) . ?
C45 H45 0.9500 . ?
C46 H46 0.9500 . ?
Ir51 C54 2.27(2) . ?
Ir51 C52 2.27(2) . ?
Ir51 C53 2.283(19) . ?
Ir51 C51 2.29(2) . ?
Ir51 C55 2.310(19) . ?
Ir51 P51 2.323(5) . ?
Ir51 S51 2.368(5) . ?
Ir51 P52 2.376(4) . ?
S51 C89 1.78(2) . ?
S51 C88 1.834(17) . ?
P51 C61 1.79(2) . ?
P51 C74 1.829(18) . ?
P51 C67 1.845(19) . ?
P52 C76 1.79(2) . ?
P52 C82 1.85(2) . ?
P52 C73 1.871(18) . ?
N51 O52 1.17(3) . ?
N51 O51 1.24(3) . ?
N51 C96 1.49(3) . ?
C51 C52 1.43(3) . ?
C51 C55 1.46(3) . ?
C51 C56 1.48(3) . ?
C52 C53 1.41(3) . ?
C52 C57 1.56(3) . ?
C53 C54 1.47(3) . ?
C53 C58 1.48(3) . ?
C54 C55 1.40(3) . ?
C54 C59 1.50(3) . ?
C55 C60 1.50(3) . ?
C56 H56A 0.9800 . ?
C56 H56C 0.9800 . ?
C56 H56B 0.9800 . ?
C57 H57A 0.9800 . ?
C57 H57B 0.9800 . ?
C57 H57C 0.9800 . ?
C58 H58A 0.9800 . ?
C58 H58B 0.9800 . ?
C58 H58C 0.9800 . ?
C59 H59A 0.9800 . ?
C59 H59B 0.9800 . ?
C59 H59C 0.9800 . ?
C60 H60A 0.9800 . ?
C60 H60B 0.9800 . ?
C60 H60C 0.9800 . ?
C61 C62 1.38(3) . ?
C61 C66 1.47(3) . ?
C62 C63 1.42(3) . ?
C62 H62 0.9500 . ?
C63 C64 1.39(4) . ?
C63 H63 0.9500 . ?
C64 C65 1.33(4) . ?
C64 H64 0.9500 . ?
C65 C66 1.36(3) . ?
C65 H65 0.9500 . ?
C66 H66 0.9500 . ?
C67 C72 1.34(3) . ?
C67 C68 1.43(2) . ?
C68 C69 1.34(3) . ?
C68 H68 0.9500 . ?
C69 C70 1.40(3) . ?
C69 H69 0.9500 . ?
C70 C71 1.34(3) . ?
C70 H70 0.9500 . ?
C71 C72 1.41(3) . ?
C71 H71 0.9500 . ?
C72 H72 0.9500 . ?
C73 C74 1.52(3) . ?
C73 H73A 0.9900 . ?
C73 H73B 0.9900 . ?
C74 C75 1.47(2) . ?
C74 H74 1.0000 . ?
C75 H75A 0.9800 . ?
C75 H75B 0.9800 . ?
C75 H75C 0.9800 . ?
C76 C77 1.40(3) . ?
C76 C81 1.43(3) . ?
C77 C78 1.42(3) . ?
C77 H77 0.9500 . ?
C78 C79 1.34(3) . ?
C78 H78 0.9500 . ?
C79 C80 1.44(3) . ?
C79 H79 0.9500 . ?
C80 C81 1.39(3) . ?
C80 H80 0.9500 . ?
C81 H81 0.9500 . ?
C82 C87 1.36(3) . ?
C82 C83 1.41(3) . ?
C83 C84 1.41(3) . ?
C83 H83 0.9500 . ?
C84 C85 1.41(3) . ?
C84 H84 0.9500 . ?
C85 C86 1.41(3) . ?
C85 H85 0.9500 . ?
C86 C87 1.42(3) . ?
C86 H86 0.9500 . ?
C87 H87 0.9500 . ?
C88 H88A 0.9800 . ?
C88 H88B 0.9800 . ?
C88 H88C 0.9800 . ?
C89 C94 1.37(3) . ?
C89 C90 1.38(3) . ?
C90 C91 1.36(3) . ?
C90 H90 0.9500 . ?
C91 C92 1.39(3) . ?
C91 H91 0.9500 . ?
C92 C95 1.41(3) . ?
C92 C93 1.44(3) . ?
C93 C94 1.39(3) . ?
C93 H93 0.9500 . ?
C94 H94 0.9500 . ?
C95 C96 1.31(3) . ?
C95 H95 0.9500 . ?
C96 H96 0.9500 . ?
Sb1 F5 1.80(2) . ?
Sb1 F2 1.80(2) . ?
Sb1 F1 1.799(16) . ?
Sb1 F3 1.858(14) . ?
Sb1 F6 1.861(19) . ?
Sb1 F4 1.888(15) . ?
Sb2 F11 1.838(16) . ?
Sb2 F8 1.860(15) . ?
Sb2 F7 1.861(17) . ?
Sb2 F9 1.873(14) . ?
Sb2 F10 1.892(14) . ?
Sb2 F12 1.895(15) . ?
Sb3 F17 1.814(12) . ?
Sb3 F15 1.829(16) . ?
Sb3 F13 1.839(15) . ?
Sb3 F18 1.855(12) . ?
Sb3 F16 1.865(15) . ?
Sb3 F14 1.884(14) . ?
Sb4 F19 1.831(14) . ?
Sb4 F20 1.852(10) . ?
Sb4 F21 1.866(15) . ?
Sb4 F24 1.870(15) . ?
Sb4 F23 1.870(15) . ?
Sb4 F22 1.879(17) . ?
C47 Cl1 1.61(6) . ?
C47 Cl2 1.84(3) . ?
C47 H47B 0.9900 . ?
C47 H47A 0.9900 . ?
C48 Cl3 1.63(3) . ?
C48 Cl4 1.66(3) . ?
C48 H48A 0.9900 . ?
C48 H48B 0.9900 . ?
C49 Cl5 1.60(4) . ?
C49 Cl6 1.75(4) . ?
C49 H49A 0.9900 . ?
C49 H49B 0.9900 . ?

loop_
_geom_torsion_atom_site_label_1
_geom_torsion_atom_site_label_2
_geom_torsion_atom_site_label_3
_geom_torsion_atom_site_label_4
_geom_torsion
_geom_torsion_site_symmetry_1
_geom_torsion_site_symmetry_2
_geom_torsion_site_symmetry_3
_geom_torsion_site_symmetry_4
_geom_torsion_publ_flag
C5 C1 C2 C7 166.0(19) . . . . ?
C6 C1 C2 C7 4(3) . . . . ?
Ir1 C1 C2 C7 -129(2) . . . . ?
C5 C1 C2 C3 -5(2) . . . . ?
C6 C1 C2 C3 -166.6(18) . . . . ?
Ir1 C1 C2 C3 60.2(12) . . . . ?
C5 C1 C2 Ir1 -65.3(15) . . . . ?
C6 C1 C2 Ir1 133(2) . . . . ?
C1 C2 C3 C4 6(2) . . . . ?
C7 C2 C3 C4 -164.8(19) . . . . ?
Ir1 C2 C3 C4 66.1(13) . . . . ?
C1 C2 C3 C8 169(2) . . . . ?
C7 C2 C3 C8 -1(3) . . . . ?
Ir1 C2 C3 C8 -130(2) . . . . ?
C1 C2 C3 Ir1 -60.1(13) . . . . ?
C7 C2 C3 Ir1 129(2) . . . . ?
C2 C3 C4 C5 -5(2) . . . . ?
C8 C3 C4 C5 -168.5(18) . . . . ?
Ir1 C3 C4 C5 60.7(13) . . . . ?
C2 C3 C4 C9 160.7(18) . . . . ?
C8 C3 C4 C9 -3(3) . . . . ?
Ir1 C3 C4 C9 -134.0(19) . . . . ?
C2 C3 C4 Ir1 -65.3(12) . . . . ?
C8 C3 C4 Ir1 130.8(19) . . . . ?
C3 C4 C5 C1 2(2) . . . . ?
C9 C4 C5 C1 -164.2(19) . . . . ?
Ir1 C4 C5 C1 61.6(14) . . . . ?
C3 C4 C5 C10 170.0(19) . . . . ?
C9 C4 C5 C10 4(3) . . . . ?
Ir1 C4 C5 C10 -130(2) . . . . ?
C3 C4 C5 Ir1 -60.0(13) . . . . ?
C9 C4 C5 Ir1 134.2(19) . . . . ?
C2 C1 C5 C4 2(2) . . . . ?
C6 C1 C5 C4 163.3(19) . . . . ?
Ir1 C1 C5 C4 -64.1(14) . . . . ?
C2 C1 C5 C10 -166.1(19) . . . . ?
C6 C1 C5 C10 -5(3) . . . . ?
Ir1 C1 C5 C10 128(2) . . . . ?
C2 C1 C5 Ir1 66.3(14) . . . . ?
C6 C1 C5 Ir1 -133(2) . . . . ?
C17 P1 C11 C16 16(2) . . . . ?
C24 P1 C11 C16 -96(2) . . . . ?
Ir1 P1 C11 C16 145.9(18) . . . . ?
C17 P1 C11 C12 -165.3(17) . . . . ?
C24 P1 C11 C12 82.2(19) . . . . ?
Ir1 P1 C11 C12 -36(2) . . . . ?
C16 C11 C12 C13 -1(3) . . . . ?
P1 C11 C12 C13 -180(2) . . . . ?
C11 C12 C13 C14 1(4) . . . . ?
C12 C13 C14 C15 -1(5) . . . . ?
C13 C14 C15 C16 2(4) . . . . ?
C12 C11 C16 C15 2(4) . . . . ?
P1 C11 C16 C15 -179.4(17) . . . . ?
C14 C15 C16 C11 -3(4) . . . . ?
C11 P1 C17 C18 51.7(17) . . . . ?
C24 P1 C17 C18 162.3(14) . . . . ?
Ir1 P1 C17 C18 -78.2(16) . . . . ?
C11 P1 C17 C22 -135.6(15) . . . . ?
C24 P1 C17 C22 -25.0(17) . . . . ?
Ir1 P1 C17 C22 94.5(14) . . . . ?
C22 C17 C18 C19 2(2) . . . . ?
P1 C17 C18 C19 175.3(13) . . . . ?
C17 C18 C19 C20 -5(3) . . . . ?
C18 C19 C20 C21 5(3) . . . . ?
C19 C20 C21 C22 -2(3) . . . . ?
C20 C21 C22 C17 -1(3) . . . . ?
C18 C17 C22 C21 1(3) . . . . ?
P1 C17 C22 C21 -172.0(15) . . . . ?
C26 P2 C23 C24 152.9(13) . . . . ?
C32 P2 C23 C24 -99.7(14) . . . . ?
Ir1 P2 C23 C24 28.3(14) . . . . ?
P2 C23 C24 C25 -172.8(13) . . . . ?
P2 C23 C24 P1 -48.5(15) . . . . ?
C11 P1 C24 C23 -75.7(14) . . . . ?
C17 P1 C24 C23 172.7(12) . . . . ?
Ir1 P1 C24 C23 48.1(13) . . . . ?
C11 P1 C24 C25 46.6(16) . . . . ?
C17 P1 C24 C25 -65.0(16) . . . . ?
Ir1 P1 C24 C25 170.5(13) . . . . ?
C23 P2 C26 C27 171.7(15) . . . . ?
C32 P2 C26 C27 66.0(17) . . . . ?
Ir1 P2 C26 C27 -67.6(18) . . . . ?
C23 P2 C26 C31 -7(2) . . . . ?
C32 P2 C26 C31 -112.8(17) . . . . ?
Ir1 P2 C26 C31 113.6(16) . . . . ?
C31 C26 C27 C28 -1(3) . . . . ?
P2 C26 C27 C28 -179.5(16) . . . . ?
C26 C27 C28 C29 2(3) . . . . ?
C27 C28 C29 C30 -4(4) . . . . ?
C28 C29 C30 C31 5(4) . . . . ?
C29 C30 C31 C26 -3(4) . . . . ?
C27 C26 C31 C30 2(3) . . . . ?
P2 C26 C31 C30 -179.6(17) . . . . ?
C26 P2 C32 C37 -28.2(16) . . . . ?
C23 P2 C32 C37 -137.1(15) . . . . ?
Ir1 P2 C32 C37 102.4(15) . . . . ?
C26 P2 C32 C33 155.3(14) . . . . ?
C23 P2 C32 C33 46.3(15) . . . . ?
Ir1 P2 C32 C33 -74.2(14) . . . . ?
C37 C32 C33 C34 1(3) . . . . ?
P2 C32 C33 C34 178.1(16) . . . . ?
C32 C33 C34 C35 -1(3) . . . . ?
C33 C34 C35 C36 3(4) . . . . ?
C34 C35 C36 C37 -5(4) . . . . ?
C35 C36 C37 C32 5(3) . . . . ?
C33 C32 C37 C36 -3(3) . . . . ?
P2 C32 C37 C36 -179.7(16) . . . . ?
C38 S1 C39 C40 -55.1(17) . . . . ?
Ir1 S1 C39 C40 -174.5(13) . . . . ?
C38 S1 C39 C44 125.7(16) . . . . ?
Ir1 S1 C39 C44 6.3(17) . . . . ?
C44 C39 C40 C41 -1(3) . . . . ?
S1 C39 C40 C41 179.5(16) . . . . ?
C39 C40 C41 C42 4(3) . . . . ?
C40 C41 C42 C43 -1(3) . . . . ?
C40 C41 C42 C45 174(2) . . . . ?
C41 C42 C43 C44 -4(3) . . . . ?
C45 C42 C43 C44 -179.7(19) . . . . ?
C42 C43 C44 C39 7(3) . . . . ?
C40 C39 C44 C43 -4(3) . . . . ?
S1 C39 C44 C43 175.1(13) . . . . ?
C41 C42 C45 C46 -180(2) . . . . ?
C43 C42 C45 C46 -4(4) . . . . ?
C42 C45 C46 N1 -180(2) . . . . ?
O2 N1 C46 C45 165(3) . . . . ?
O1 N1 C46 C45 -12(4) . . . . ?
C55 C51 C52 C53 -2(2) . . . . ?
C56 C51 C52 C53 -168.5(19) . . . . ?
Ir51 C51 C52 C53 62.7(13) . . . . ?
C55 C51 C52 C57 168.0(19) . . . . ?
C56 C51 C52 C57 2(3) . . . . ?
Ir51 C51 C52 C57 -127(2) . . . . ?
C55 C51 C52 Ir51 -64.8(14) . . . . ?
C56 C51 C52 Ir51 129(2) . . . . ?
C51 C52 C53 C54 0(2) . . . . ?
C57 C52 C53 C54 -170.3(18) . . . . ?
Ir51 C52 C53 C54 62.6(12) . . . . ?
C51 C52 C53 C58 168.5(18) . . . . ?
C57 C52 C53 C58 -2(3) . . . . ?
Ir51 C52 C53 C58 -129.0(18) . . . . ?
C51 C52 C53 Ir51 -62.6(15) . . . . ?
C57 C52 C53 Ir51 127.0(19) . . . . ?
C52 C53 C54 C55 2(2) . . . . ?
C58 C53 C54 C55 -165.9(18) . . . . ?
Ir51 C53 C54 C55 65.3(13) . . . . ?
C52 C53 C54 C59 159.2(18) . . . . ?
C58 C53 C54 C59 -9(3) . . . . ?
Ir51 C53 C54 C59 -137.7(18) . . . . ?
C52 C53 C54 Ir51 -63.1(12) . . . . ?
C58 C53 C54 Ir51 128.8(18) . . . . ?
C53 C54 C55 C51 -4(2) . . . . ?
C59 C54 C55 C51 -161(2) . . . . ?
Ir51 C54 C55 C51 60.3(15) . . . . ?
C53 C54 C55 C60 170(2) . . . . ?
C59 C54 C55 C60 12(3) . . . . ?
Ir51 C54 C55 C60 -127(2) . . . . ?
C53 C54 C55 Ir51 -63.9(12) . . . . ?
C59 C54 C55 Ir51 139(2) . . . . ?
C52 C51 C55 C54 4(2) . . . . ?
C56 C51 C55 C54 170(2) . . . . ?
Ir51 C51 C55 C54 -60.4(14) . . . . ?
C52 C51 C55 C60 -170(2) . . . . ?
C56 C51 C55 C60 -3(3) . . . . ?
Ir51 C51 C55 C60 126(2) . . . . ?
C52 C51 C55 Ir51 63.9(13) . . . . ?
C56 C51 C55 Ir51 -129(2) . . . . ?
C74 P51 C61 C62 78.2(19) . . . . ?
C67 P51 C61 C62 -170.6(16) . . . . ?
Ir51 P51 C61 C62 -39.9(19) . . . . ?
C74 P51 C61 C66 -95.4(19) . . . . ?
C67 P51 C61 C66 16(2) . . . . ?
Ir51 P51 C61 C66 146.6(16) . . . . ?
C66 C61 C62 C63 -4(3) . . . . ?
P51 C61 C62 C63 -178.0(17) . . . . ?
C61 C62 C63 C64 6(4) . . . . ?
C62 C63 C64 C65 -5(4) . . . . ?
C63 C64 C65 C66 2(5) . . . . ?
C64 C65 C66 C61 -1(4) . . . . ?
C62 C61 C66 C65 2(4) . . . . ?
P51 C61 C66 C65 175.3(19) . . . . ?
C61 P51 C67 C72 -134.0(16) . . . . ?
C74 P51 C67 C72 -23.9(17) . . . . ?
Ir51 P51 C67 C72 95.2(15) . . . . ?
C61 P51 C67 C68 49.8(16) . . . . ?
C74 P51 C67 C68 159.9(14) . . . . ?
Ir51 P51 C67 C68 -81.1(14) . . . . ?
C72 C67 C68 C69 0(3) . . . . ?
P51 C67 C68 C69 176.7(15) . . . . ?
C67 C68 C69 C70 -1(3) . . . . ?
C68 C69 C70 C71 -1(3) . . . . ?
C69 C70 C71 C72 4(4) . . . . ?
C68 C67 C72 C71 2(3) . . . . ?
P51 C67 C72 C71 -173.9(16) . . . . ?
C70 C71 C72 C67 -5(3) . . . . ?
C76 P52 C73 C74 152.2(14) . . . . ?
C82 P52 C73 C74 -100.0(15) . . . . ?
Ir51 P52 C73 C74 27.0(15) . . . . ?
P52 C73 C74 C75 -174.5(14) . . . . ?
P52 C73 C74 P51 -47.8(16) . . . . ?
C61 P51 C74 C75 49.9(18) . . . . ?
C67 P51 C74 C75 -63.9(17) . . . . ?
Ir51 P51 C74 C75 172.6(14) . . . . ?
C61 P51 C74 C73 -74.2(14) . . . . ?
C67 P51 C74 C73 172.0(12) . . . . ?
Ir51 P51 C74 C73 48.6(13) . . . . ?
C82 P52 C76 C77 66.5(16) . . . . ?
C73 P52 C76 C77 173.1(15) . . . . ?
Ir51 P52 C76 C77 -67.3(16) . . . . ?
C82 P52 C76 C81 -115.5(17) . . . . ?
C73 P52 C76 C81 -8.9(19) . . . . ?
Ir51 P52 C76 C81 110.7(15) . . . . ?
C81 C76 C77 C78 1(3) . . . . ?
P52 C76 C77 C78 178.9(17) . . . . ?
C76 C77 C78 C79 -2(3) . . . . ?
C77 C78 C79 C80 5(4) . . . . ?
C78 C79 C80 C81 -8(3) . . . . ?
C79 C80 C81 C76 7(3) . . . . ?
C77 C76 C81 C80 -3(3) . . . . ?
P52 C76 C81 C80 178.9(16) . . . . ?
C76 P52 C82 C87 -26(2) . . . . ?
C73 P52 C82 C87 -135.6(18) . . . . ?
Ir51 P52 C82 C87 105.8(17) . . . . ?
C76 P52 C82 C83 154.4(15) . . . . ?
C73 P52 C82 C83 44.7(16) . . . . ?
Ir51 P52 C82 C83 -73.8(16) . . . . ?
C87 C82 C83 C84 -3(3) . . . . ?
P52 C82 C83 C84 177.1(17) . . . . ?
C82 C83 C84 C85 0(3) . . . . ?
C83 C84 C85 C86 2(4) . . . . ?
C84 C85 C86 C87 -1(4) . . . . ?
C83 C82 C87 C86 3(3) . . . . ?
P52 C82 C87 C86 -176.4(16) . . . . ?
C85 C86 C87 C82 -1(3) . . . . ?
C88 S51 C89 C94 129.3(17) . . . . ?
Ir51 S51 C89 C94 9.2(19) . . . . ?
C88 S51 C89 C90 -54.4(19) . . . . ?
Ir51 S51 C89 C90 -174.5(15) . . . . ?
C94 C89 C90 C91 0(3) . . . . ?
S51 C89 C90 C91 -176.2(17) . . . . ?
C89 C90 C91 C92 0(3) . . . . ?
C90 C91 C92 C95 179(2) . . . . ?
C90 C91 C92 C93 1(3) . . . . ?
C91 C92 C93 C94 -1(3) . . . . ?
C95 C92 C93 C94 -179.8(18) . . . . ?
C90 C89 C94 C93 -1(3) . . . . ?
S51 C89 C94 C93 175.6(15) . . . . ?
C92 C93 C94 C89 1(3) . . . . ?
C91 C92 C95 C96 179(2) . . . . ?
C93 C92 C95 C96 -2(3) . . . . ?
C92 C95 C96 N51 -179(2) . . . . ?
O52 N51 C96 C95 -18(4) . . . . ?
O51 N51 C96 C95 176(3) . . . . ?
